data_7234364
loop_
_publ_author_name
'Li Li'
'Naoto Saigo'
'Yingjie Zhang'
'Daniel J. Fanna'
'Nicholas D. Shepherd'
'Jack K. Clegg'
'Rongkun Zheng'
'Shinya Hayami'
'Leonard F. Lindoy'
'Janice R. Aldrich-Wright'
'Chun-Guang Li'
'Jason K. Reynolds'
'David G. Harman'
'Feng Li'

_publ_section_title
;
 A large spin-crossover [Fe4L4]8+ tetrahedral cage
;
_journal_name_full 'Journal of Materials Chemistry C'
_journal_page_first 7878
_journal_page_last 7882
_journal_paper_doi 10.1039/C5TC00991J
_journal_volume 3
_journal_year 2015
_chemical_formula_moiety 'C156 H132 Fe4 N36, 8(B F4), 16(C2 H3 N)'
_chemical_formula_sum 'C188 H180 B8 F32 Fe4 N52'
_chemical_formula_weight 4085.71
_space_group_crystal_system trigonal
_space_group_IT_number 143
_space_group_name_Hall 'P 3'
_space_group_name_H-M_alt 'P 3'
_atom_sites_solution_hydrogens mixed
_cell_angle_alpha 90
_cell_angle_beta 90
_cell_angle_gamma 120
_cell_formula_units_Z 3
_cell_length_a 31.590(5)
_cell_length_b 31.590(5)
_cell_length_c 18.320(4)
_cell_measurement_reflns_used 139384
_cell_measurement_temperature 100(2)
_cell_measurement_theta_max 25.00
_cell_measurement_theta_min 0.744
_cell_volume 15833(5)
_computing_cell_refinement 'XDS (Kabsch, 1993)'
_computing_data_collection 'BlueIce (McPhillips, et al., 2002)'
_computing_data_reduction 'XDS (Kabsch, 1993)'
_computing_molecular_graphics 'ORTEP-3 (Farrugia, 1997), WINGX-32 (Farrugia, 1999)'
_computing_publication_material 'enCIFer 1.0 (CCDC, 2003)'
_computing_structure_refinement 'SHELXL-2014/6 (Sheldrick, 2014)'
_computing_structure_solution 'SIR-97 (Altomare et. al., 1999)'
_diffrn_ambient_temperature 100(2)
_diffrn_measured_fraction_theta_full 0.692
_diffrn_measured_fraction_theta_max 0.999
_diffrn_measurement_device_type 'ADSC Quantum 210r Detector'
_diffrn_measurement_method '\p  scans'
_diffrn_radiation_type 'silicon double crystal monocromated synchrotron'
_diffrn_radiation_wavelength 0.7108
_diffrn_reflns_av_R_equivalents 0.0847
_diffrn_reflns_av_unetI/netI 0.0480
_diffrn_reflns_Laue_measured_fraction_full 0.692
_diffrn_reflns_Laue_measured_fraction_max 0.999
_diffrn_reflns_limit_h_max 33
_diffrn_reflns_limit_h_min -33
_diffrn_reflns_limit_k_max 33
_diffrn_reflns_limit_k_min -33
_diffrn_reflns_limit_l_max 19
_diffrn_reflns_limit_l_min -19
_diffrn_reflns_number 139384
_diffrn_reflns_point_group_measured_fraction_full 0.692
_diffrn_reflns_point_group_measured_fraction_max 0.999
_diffrn_reflns_theta_full 25.000
_diffrn_reflns_theta_max 21.967
_diffrn_reflns_theta_min 0.744
_diffrn_source 'Australian Synchrotron MX1'
_exptl_absorpt_coefficient_mu 0.359
_exptl_absorpt_correction_T_max 0.4272
_exptl_absorpt_correction_T_min 0.3657
_exptl_absorpt_correction_type multi-scan
_exptl_absorpt_process_details 'SADABS, (Sheldrick 2012)'
_exptl_crystal_colour orange
_exptl_crystal_density_diffrn 1.286
_exptl_crystal_description prism
_exptl_crystal_F_000 6312
_exptl_crystal_size_max 0.05
_exptl_crystal_size_mid 0.05
_exptl_crystal_size_min 0.05
_refine_diff_density_max 1.767
_refine_diff_density_min -0.579
_refine_diff_density_rms 0.120
_refine_ls_abs_structure_details
;
 Refined as an inversion twin.
;
_refine_ls_abs_structure_Flack 0.05(3)
_refine_ls_extinction_coef .
_refine_ls_extinction_method none
_refine_ls_goodness_of_fit_ref 1.077
_refine_ls_hydrogen_treatment constr
_refine_ls_matrix_type full
_refine_ls_number_parameters 2204
_refine_ls_number_reflns 25723
_refine_ls_number_restraints 167
_refine_ls_restrained_S_all 1.078
_refine_ls_R_factor_all 0.1038
_refine_ls_R_factor_gt 0.0961
_refine_ls_shift/su_max 0.002
_refine_ls_shift/su_mean 0.000
_refine_ls_structure_factor_coef Fsqd
_refine_ls_weighting_details 'w=1/[\s^2^(Fo^2^)+(0.1718P)^2^+30.1663P] where P=(Fo^2^+2Fc^2^)/3'
_refine_ls_weighting_scheme calc
_refine_ls_wR_factor_gt 0.2485
_refine_ls_wR_factor_ref 0.2580
_reflns_Friedel_coverage 1.000
_reflns_Friedel_fraction_full 0.692
_reflns_Friedel_fraction_max 0.999
_reflns_number_gt 23244
_reflns_number_total 25723
_reflns_threshold_expression 'I > 2\s(I)'
_cod_data_source_file J-Mater-Chem-C-2015-3-7878.cif
_cod_data_source_block 1
_cod_original_cell_volume 15833(6)
_cod_database_code 7234364
_shelx_space_group_comment
;
The symmetry employed for this shelxl refinement is uniquely defined
by the following loop, which should always be used as a source of
symmetry information in preference to the above space-group names.
They are only intended as comments.
;

loop_
_space_group_symop_operation_xyz
'x, y, z'
'-y, x-y, z'
'-x+y, -x, z'

loop_
_atom_site_label
_atom_site_type_symbol
_atom_site_fract_x
_atom_site_fract_y
_atom_site_fract_z
_atom_site_U_iso_or_equiv
_atom_site_adp_type
_atom_site_occupancy
_atom_site_site_symmetry_order
_atom_site_calc_flag
_atom_site_refinement_flags_posn
_atom_site_refinement_flags_adp
_atom_site_refinement_flags_occupancy
_atom_site_disorder_assembly
_atom_site_disorder_group
C1 C -0.0485(5) 0.4890(5) 0.7677(7) 0.047(3) Uani 1 1 d . . . . .
C2 C -0.0850(5) 0.5123(5) 0.6908(8) 0.050(3) Uani 1 1 d . . . . .
H2 H -0.0922 0.5235 0.6469 0.059 Uiso 1 1 calc R U . . .
C3 C -0.1121(5) 0.5012(5) 0.7544(9) 0.057(4) Uani 1 1 d . . . . .
H3 H -0.1401 0.5042 0.7635 0.068 Uiso 1 1 calc R U . . .
C4 C -0.1080(6) 0.4661(6) 0.8763(9) 0.068(4) Uani 1 1 d . . . . .
H4A H -0.1265 0.4302 0.8752 0.101 Uiso 1 1 calc R U . . .
H4B H -0.1292 0.4784 0.8934 0.101 Uiso 1 1 calc R U . . .
H4C H -0.0801 0.4770 0.9095 0.101 Uiso 1 1 calc R U . . .
C5 C -0.0090(4) 0.4811(5) 0.7979(7) 0.044(3) Uani 1 1 d . . . . .
H5 H -0.0092 0.4716 0.8472 0.053 Uiso 1 1 calc R U . . .
C6 C 0.0691(5) 0.4874(5) 0.7847(7) 0.042(3) Uani 1 1 d . . . . .
C7 C 0.0985(5) 0.5230(5) 0.8356(8) 0.050(3) Uani 1 1 d . . . . .
H7 H 0.0892 0.5453 0.8538 0.060 Uiso 1 1 calc R U . . .
C8 C 0.1425(5) 0.5258(5) 0.8599(8) 0.050(3) Uani 1 1 d . . . . .
H8 H 0.1627 0.5508 0.8934 0.060 Uiso 1 1 calc R U . . .
C9 C 0.1574(5) 0.4923(5) 0.8359(6) 0.040(3) Uani 1 1 d . . . . .
C10 C 0.1265(5) 0.4560(5) 0.7864(7) 0.048(3) Uani 1 1 d . . . . .
H10 H 0.1348 0.4325 0.7704 0.058 Uiso 1 1 calc R U . . .
C11 C 0.0836(5) 0.4537(5) 0.7598(7) 0.046(3) Uani 1 1 d . . . . .
H11 H 0.0640 0.4294 0.7250 0.055 Uiso 1 1 calc R U . . .
C12 C 0.2075(5) 0.4995(5) 0.8592(6) 0.040(3) Uani 1 1 d . . . . .
C13 C 0.2271(4) 0.5180(5) 0.9303(6) 0.041(3) Uani 1 1 d . . . . .
H13 H 0.2085 0.5246 0.9645 0.050 Uiso 1 1 calc R U . . .
C14 C 0.2744(4) 0.5264(4) 0.9496(7) 0.040(3) Uani 1 1 d . . . . .
C15 C 0.3038(5) 0.5168(5) 0.8995(7) 0.047(3) Uani 1 1 d . . . . .
H15 H 0.3357 0.5237 0.9127 0.057 Uiso 1 1 calc R U . . .
C16 C 0.2843(4) 0.4973(5) 0.8311(6) 0.038(3) Uani 1 1 d . . . . .
C17 C 0.2373(5) 0.4894(5) 0.8113(6) 0.043(3) Uani 1 1 d . . . . .
H17 H 0.2251 0.4767 0.7641 0.052 Uiso 1 1 calc R U . . .
C18 C 0.2949(4) 0.5485(4) 1.0217(7) 0.039(3) Uani 1 1 d . . . . .
C19 C 0.2673(5) 0.5294(5) 1.0872(7) 0.043(3) Uani 1 1 d . . . . .
H19 H 0.2360 0.5006 1.0863 0.052 Uiso 1 1 calc R U . . .
C20 C 0.2877(4) 0.5545(5) 1.1535(7) 0.043(3) Uani 1 1 d . . . . .
H20 H 0.2696 0.5429 1.1976 0.052 Uiso 1 1 calc R U . . .
C21 C 0.3347(5) 0.5967(5) 1.1550(7) 0.049(3) Uani 1 1 d . . . . .
C22 C 0.3628(5) 0.6151(5) 1.0922(8) 0.056(4) Uani 1 1 d . . . . .
H22 H 0.3945 0.6431 1.0941 0.067 Uiso 1 1 calc R U . . .
C23 C 0.3434(5) 0.5916(5) 1.0276(7) 0.055(4) Uani 1 1 d . . . . .
H23 H 0.3624 0.6041 0.9845 0.066 Uiso 1 1 calc R U . . .
C24 C 0.3916(5) 0.6204(5) 1.2529(7) 0.044(3) Uani 1 1 d . . . . .
H24 H 0.4030 0.5997 1.2349 0.053 Uiso 1 1 calc R U . . .
C25 C 0.4117(5) 0.6512(6) 1.3164(7) 0.057(4) Uani 1 1 d . . . . .
C26 C 0.4171(6) 0.7050(6) 1.3961(8) 0.065(4) Uani 1 1 d . . . . .
H26 H 0.4123 0.7283 1.4219 0.078 Uiso 1 1 calc R U . . .
C27 C 0.4518(5) 0.6917(6) 1.4146(8) 0.065(4) Uani 1 1 d . . . . .
H27 H 0.4738 0.7040 1.4547 0.078 Uiso 1 1 calc R U . . .
C28 C 0.4772(5) 0.6309(6) 1.3634(9) 0.067(4) Uani 1 1 d . . . . .
H28A H 0.5089 0.6515 1.3397 0.100 Uiso 1 1 calc R U . . .
H28B H 0.4589 0.6003 1.3363 0.100 Uiso 1 1 calc R U . . .
H28C H 0.4825 0.6238 1.4135 0.100 Uiso 1 1 calc R U . . .
C29 C 0.3155(5) 0.4870(5) 0.7799(7) 0.048(3) Uani 1 1 d . . . . .
C30 C 0.3498(4) 0.4734(5) 0.8028(7) 0.045(3) Uani 1 1 d . . . . .
H30 H 0.3521 0.4686 0.8535 0.054 Uiso 1 1 calc R U . . .
C31 C 0.3804(4) 0.4666(5) 0.7552(7) 0.042(3) Uani 1 1 d . . . . .
H31 H 0.4025 0.4569 0.7735 0.051 Uiso 1 1 calc R U . . .
C32 C 0.3784(5) 0.4740(5) 0.6823(7) 0.044(3) Uani 1 1 d . . . . .
C33 C 0.3417(6) 0.4837(6) 0.6548(7) 0.057(4) Uani 1 1 d . . . . .
H33 H 0.3366 0.4836 0.6037 0.068 Uiso 1 1 calc R U . . .
C34 C 0.3127(5) 0.4934(6) 0.7043(7) 0.058(4) Uani 1 1 d . . . . .
H34 H 0.2915 0.5042 0.6863 0.069 Uiso 1 1 calc R U . . .
C35 C 0.3967(5) 0.4459(5) 0.5739(7) 0.044(3) Uani 1 1 d . . . . .
H35 H 0.3627 0.4270 0.5641 0.052 Uiso 1 1 calc R U . . .
C36 C 0.4330(5) 0.4481(5) 0.5230(7) 0.042(3) Uani 1 1 d . . . . .
C37 C 0.5044(6) 0.4703(7) 0.4765(9) 0.067(4) Uani 1 1 d . . . . .
H37 H 0.5389 0.4856 0.4709 0.080 Uiso 1 1 calc R U . . .
C38 C 0.4709(6) 0.4404(6) 0.4260(8) 0.062(4) Uani 1 1 d . . . . .
H38 H 0.4778 0.4309 0.3803 0.074 Uiso 1 1 calc R U . . .
C39 C 0.3774(7) 0.3935(7) 0.4183(9) 0.074(5) Uani 1 1 d . . . . .
H39A H 0.3698 0.3595 0.4239 0.111 Uiso 1 1 calc R U . . .
H39B H 0.3799 0.4016 0.3662 0.111 Uiso 1 1 calc R U . . .
H39C H 0.3515 0.3975 0.4406 0.111 Uiso 1 1 calc R U . . .
C40 C 0.0002(5) 0.4103(4) 0.5800(7) 0.042(3) Uani 1 1 d . . . . .
C41 C -0.0756(6) 0.3849(6) 0.6181(9) 0.066(4) Uani 1 1 d . . . . .
H41 H -0.1028 0.3845 0.6410 0.079 Uiso 1 1 calc R U . . .
C42 C -0.0766(6) 0.3450(7) 0.5810(10) 0.074(5) Uani 1 1 d . . . . .
H42 H -0.1041 0.3133 0.5737 0.088 Uiso 1 1 calc R U . . .
C43 C -0.0126(8) 0.3311(6) 0.5198(10) 0.083(5) Uani 1 1 d . . . . .
H43A H 0.0028 0.3459 0.4731 0.124 Uiso 1 1 calc R U . . .
H43B H -0.0414 0.2990 0.5110 0.124 Uiso 1 1 calc R U . . .
H43C H 0.0107 0.3274 0.5505 0.124 Uiso 1 1 calc R U . . .
C44 C 0.0522(5) 0.4439(5) 0.5676(7) 0.049(3) Uani 1 1 d . . . . .
H44 H 0.0721 0.4334 0.5440 0.059 Uiso 1 1 calc R U . . .
C45 C 0.1235(4) 0.5237(5) 0.5833(7) 0.044(3) Uani 1 1 d . . . . .
C46 C 0.1406(5) 0.5679(5) 0.5435(7) 0.045(3) Uani 1 1 d . . . . .
H46 H 0.1182 0.5746 0.5188 0.054 Uiso 1 1 calc R U . . .
C47 C 0.1915(5) 0.6019(5) 0.5411(7) 0.044(3) Uani 1 1 d . . . . .
H47 H 0.2025 0.6311 0.5139 0.053 Uiso 1 1 calc R U . . .
C48 C 0.2271(5) 0.5943(5) 0.5776(7) 0.044(3) Uani 1 1 d . . . . .
C49 C 0.2082(5) 0.5486(6) 0.6136(9) 0.071(5) Uani 1 1 d . . . . .
H49 H 0.2303 0.5410 0.6371 0.085 Uiso 1 1 calc R U . . .
C50 C 0.1581(6) 0.5143(7) 0.6160(10) 0.083(6) Uani 1 1 d . . . . .
H50 H 0.1474 0.4841 0.6403 0.100 Uiso 1 1 calc R U . . .
C51 C 0.2816(4) 0.6318(4) 0.5762(6) 0.041(3) Uani 1 1 d . . . . .
C52 C 0.3169(4) 0.6159(5) 0.5762(6) 0.038(3) Uani 1 1 d . . . . .
H52 H 0.3059 0.5819 0.5762 0.046 Uiso 1 1 calc R U . . .
C53 C 0.3012(5) 0.1617(5) 0.3716(9) 0.060(4) Uani 1 1 d . . . . .
C54 C 0.2612(5) 0.1712(6) 0.2806(8) 0.058(4) Uani 1 1 d . . . . .
H54 H 0.2520 0.1743 0.2323 0.070 Uiso 1 1 calc R U . . .
C55 C 0.2385(5) 0.1739(6) 0.3434(9) 0.063(4) Uani 1 1 d . . . . .
H55 H 0.2114 0.1789 0.3468 0.076 Uiso 1 1 calc R U . . .
C56 C 0.2521(6) 0.1676(7) 0.4789(9) 0.072(5) Uani 1 1 d . . . . .
H56A H 0.2431 0.1927 0.4877 0.108 Uiso 1 1 calc R U . . .
H56B H 0.2808 0.1747 0.5085 0.108 Uiso 1 1 calc R U . . .
H56C H 0.2248 0.1355 0.4924 0.108 Uiso 1 1 calc R U . . .
C57 C 0.3427(5) 0.1587(5) 0.4041(7) 0.048(3) Uani 1 1 d . . . . .
H57 H 0.3468 0.1572 0.4552 0.058 Uiso 1 1 calc R U . . .
C58 C 0.4177(5) 0.1590(5) 0.3849(7) 0.046(3) Uani 1 1 d . . . . .
C59 C 0.4516(5) 0.2009(6) 0.4239(9) 0.063(4) Uani 1 1 d . . . . .
H59 H 0.4454 0.2271 0.4313 0.076 Uiso 1 1 calc R U . . .
C60 C 0.4957(5) 0.2040(5) 0.4527(9) 0.062(4) Uani 1 1 d . . . . .
H60 H 0.5189 0.2322 0.4785 0.075 Uiso 1 1 calc R U . . .
C61 C 0.5038(5) 0.1633(5) 0.4414(6) 0.042(3) Uani 1 1 d . . . . .
C62 C 0.4687(5) 0.1213(5) 0.4038(7) 0.050(3) Uani 1 1 d . . . . .
H62 H 0.4739 0.0945 0.3971 0.060 Uiso 1 1 calc R U . . .
C63 C 0.4258(5) 0.1189(5) 0.3762(7) 0.048(3) Uani 1 1 d . . . . .
H63 H 0.4022 0.0903 0.3517 0.058 Uiso 1 1 calc R U . . .
C64 C 0.5514(4) 0.1674(4) 0.4687(6) 0.041(3) Uani 1 1 d . . . . .
C65 C 0.5688(4) 0.1838(4) 0.5398(7) 0.040(3) Uani 1 1 d . . . . .
H65 H 0.5503 0.1924 0.5710 0.048 Uiso 1 1 calc R U . . .
C66 C 0.6121(5) 0.1879(4) 0.5662(7) 0.041(3) Uani 1 1 d . . . . .
C67 C 0.6416(4) 0.1766(4) 0.5190(7) 0.040(3) Uani 1 1 d . . . . .
H67 H 0.6707 0.1785 0.5365 0.048 Uiso 1 1 calc R U . . .
C68 C 0.6263(4) 0.1627(4) 0.4460(6) 0.038(3) Uani 1 1 d . . . . .
C69 C 0.5810(5) 0.1576(4) 0.4232(7) 0.040(3) Uani 1 1 d . . . . .
H69 H 0.5703 0.1470 0.3747 0.048 Uiso 1 1 calc R U . . .
C70 C 0.6319(4) 0.2091(4) 0.6395(7) 0.038(3) Uani 1 1 d . . . . .
C71 C 0.6843(5) 0.2355(5) 0.6532(7) 0.046(3) Uani 1 1 d . . . . .
H71 H 0.7060 0.2375 0.6157 0.055 Uiso 1 1 calc R U . . .
C72 C 0.7032(5) 0.2578(5) 0.7195(7) 0.047(3) Uani 1 1 d . . . . .
H72 H 0.7375 0.2751 0.7281 0.056 Uiso 1 1 calc R U . . .
C73 C 0.6697(4) 0.2541(4) 0.7747(6) 0.033(3) Uani 1 1 d . . . . .
C74 C 0.6181(5) 0.2280(5) 0.7627(7) 0.044(3) Uani 1 1 d . . . . .
H74 H 0.5964 0.2264 0.8000 0.052 Uiso 1 1 calc R U . . .
C75 C 0.6000(4) 0.2050(4) 0.6965(7) 0.039(3) Uani 1 1 d . . . . .
H75 H 0.5656 0.1863 0.6893 0.046 Uiso 1 1 calc R U . . .
C76 C 0.7253(4) 0.2802(4) 0.8727(7) 0.039(3) Uani 1 1 d . . . . .
H76 H 0.7352 0.2578 0.8567 0.047 Uiso 1 1 calc R U . . .
C77 C 0.7499(5) 0.3148(4) 0.9336(7) 0.040(3) Uani 1 1 d . . . . .
C78 C 0.7677(5) 0.3768(5) 1.0027(7) 0.053(4) Uani 1 1 d . . . . .
H78 H 0.7668 0.4030 1.0267 0.064 Uiso 1 1 calc R U . . .
C79 C 0.8050(5) 0.3658(5) 1.0120(7) 0.045(3) Uani 1 1 d . . . . .
H79 H 0.8330 0.3823 1.0424 0.054 Uiso 1 1 calc R U . . .
C80 C 0.8224(5) 0.2995(5) 0.9593(8) 0.052(3) Uani 1 1 d . . . . .
H80A H 0.8004 0.2641 0.9565 0.078 Uiso 1 1 calc R U . . .
H80B H 0.8439 0.3073 1.0018 0.078 Uiso 1 1 calc R U . . .
H80C H 0.8422 0.3109 0.9148 0.078 Uiso 1 1 calc R U . . .
C81 C 0.6598(5) 0.1572(5) 0.3946(7) 0.045(3) Uani 1 1 d . . . . .
C82 C 0.6834(5) 0.1279(5) 0.4082(7) 0.044(3) Uani 1 1 d . . . . .
H82 H 0.6759 0.1091 0.4518 0.053 Uiso 1 1 calc R U . . .
C83 C 0.7163(5) 0.1269(4) 0.3594(7) 0.042(3) Uani 1 1 d . . . . .
H83 H 0.7313 0.1080 0.3699 0.050 Uiso 1 1 calc R U . . .
C84 C 0.7272(5) 0.1535(5) 0.2951(7) 0.048(3) Uani 1 1 d . . . . .
C85 C 0.7039(6) 0.1817(7) 0.2793(8) 0.069(5) Uani 1 1 d . . . . .
H85 H 0.7116 0.2001 0.2353 0.083 Uiso 1 1 calc R U . . .
C86 C 0.6700(7) 0.1825(7) 0.3282(9) 0.075(5) Uani 1 1 d . . . . .
H86 H 0.6539 0.2001 0.3162 0.090 Uiso 1 1 calc R U . . .
C87 C 0.7454(5) 0.1246(5) 0.1886(8) 0.047(3) Uani 1 1 d . . . . .
H87 H 0.7115 0.1024 0.1824 0.057 Uiso 1 1 calc R U . . .
C88 C 0.7836(5) 0.1289(5) 0.1382(7) 0.045(3) Uani 1 1 d . . . . .
C89 C 0.8617(6) 0.1600(7) 0.1024(8) 0.066(4) Uani 1 1 d . . . . .
H89 H 0.8963 0.1788 0.0996 0.079 Uiso 1 1 calc R U . . .
C90 C 0.8302(6) 0.1234(6) 0.0531(7) 0.059(4) Uani 1 1 d . . . . .
H90 H 0.8403 0.1136 0.0105 0.071 Uiso 1 1 calc R U . . .
C91 C 0.7374(6) 0.0655(5) 0.0405(8) 0.065(4) Uani 1 1 d . . . . .
H91A H 0.7202 0.0379 0.0740 0.097 Uiso 1 1 calc R U . . .
H91B H 0.7458 0.0543 -0.0042 0.097 Uiso 1 1 calc R U . . .
H91C H 0.7162 0.0789 0.0283 0.097 Uiso 1 1 calc R U . . .
C92 C 0.3407(5) 0.0686(5) 0.2033(8) 0.052(3) Uani 1 1 d . . . . .
C93 C 0.2732(5) 0.0454(5) 0.2614(7) 0.049(3) Uani 1 1 d . . . . .
H93 H 0.2490 0.0466 0.2906 0.059 Uiso 1 1 calc R U . . .
C94 C 0.2678(5) 0.0036(6) 0.2308(8) 0.059(4) Uani 1 1 d . . . . .
H94 H 0.2401 -0.0282 0.2343 0.071 Uiso 1 1 calc R U . . .
C95 C 0.3224(7) -0.0148(6) 0.1484(13) 0.089(6) Uani 1 1 d . . . . .
H95A H 0.3533 -0.0119 0.1649 0.133 Uiso 1 1 calc R U . . .
H95B H 0.3254 -0.0049 0.0971 0.133 Uiso 1 1 calc R U . . .
H95C H 0.2961 -0.0488 0.1533 0.133 Uiso 1 1 calc R U . . .
C96 C 0.3921(5) 0.1019(5) 0.1806(8) 0.051(3) Uani 1 1 d . . . . .
H96 H 0.4113 0.0920 0.1536 0.061 Uiso 1 1 calc R U . . .
C97 C 0.4611(5) 0.1834(5) 0.1891(7) 0.048(3) Uani 1 1 d . . . . .
C98 C 0.4950(5) 0.1785(6) 0.2272(9) 0.059(4) Uani 1 1 d . . . . .
H98 H 0.4851 0.1519 0.2601 0.071 Uiso 1 1 calc R U . . .
C99 C 0.5468(4) 0.2139(5) 0.2180(8) 0.052(4) Uani 1 1 d . . . . .
H99 H 0.5707 0.2093 0.2425 0.063 Uiso 1 1 calc R U . . .
C100 C 0.5616(4) 0.2553(4) 0.1722(6) 0.040(3) Uani 1 1 d . . . . .
C101 C 0.5251(4) 0.2583(4) 0.1317(7) 0.041(3) Uani 1 1 d . . . . .
H101 H 0.5344 0.2845 0.0982 0.049 Uiso 1 1 calc R U . . .
C102 C 0.4746(5) 0.2229(4) 0.1399(7) 0.044(3) Uani 1 1 d . . . . .
H102 H 0.4504 0.2256 0.1129 0.053 Uiso 1 1 calc R U . . .
C103 C 0.6158(4) 0.2956(4) 0.1674(6) 0.036(3) Uani 1 1 d . . . . .
C104 C 0.6540(5) 0.2834(5) 0.1676(7) 0.043(3) Uani 1 1 d . . . . .
H104 H 0.6454 0.2500 0.1678 0.051 Uiso 1 1 calc R U . . .
C105 C 0.1579(5) -0.2160(5) 0.0726(7) 0.048(3) Uani 1 1 d . . . . .
C106 C 0.1423(5) -0.2671(6) -0.0143(9) 0.058(4) Uani 1 1 d . . . . .
H106 H 0.1372 -0.2806 -0.0621 0.070 Uiso 1 1 calc R U . . .
C107 C 0.1413(5) -0.2912(5) 0.0478(10) 0.065(4) Uani 1 1 d . . . . .
H107 H 0.1344 -0.3240 0.0519 0.078 Uiso 1 1 calc R U . . .
C108 C 0.1576(5) -0.2670(5) 0.1807(8) 0.057(4) Uani 1 1 d . . . . .
H10A H 0.1881 -0.2400 0.2001 0.086 Uiso 1 1 calc R U . . .
H10B H 0.1581 -0.2976 0.1852 0.086 Uiso 1 1 calc R U . . .
H10C H 0.1299 -0.2695 0.2085 0.086 Uiso 1 1 calc R U . . .
C109 C 0.1653(4) -0.1703(4) 0.1078(7) 0.043(3) Uani 1 1 d . . . . .
H109 H 0.1700 -0.1655 0.1590 0.052 Uiso 1 1 calc R U . . .
C110 C 0.1666(5) -0.0934(5) 0.0956(8) 0.050(3) Uani 1 1 d . . . . .
C111 C 0.1970(6) -0.0467(5) 0.0672(8) 0.054(4) Uani 1 1 d . . . . .
H111 H 0.2187 -0.0432 0.0288 0.065 Uiso 1 1 calc R U . . .
C112 C 0.1972(6) -0.0049(5) 0.0919(8) 0.059(4) Uani 1 1 d . . . . .
H112 H 0.2196 0.0262 0.0721 0.071 Uiso 1 1 calc R U . . .
C113 C 0.1631(5) -0.0094(4) 0.1477(7) 0.044(3) Uani 1 1 d . . . . .
C114 C 0.1334(6) -0.0560(5) 0.1779(8) 0.057(4) Uani 1 1 d . . . . .
H114 H 0.1114 -0.0595 0.2161 0.068 Uiso 1 1 calc R U . . .
C115 C 0.1347(6) -0.0982(5) 0.1537(9) 0.062(4) Uani 1 1 d . . . . .
H115 H 0.1146 -0.1290 0.1760 0.074 Uiso 1 1 calc R U . . .
C116 C 0.1600(5) 0.0349(4) 0.1712(7) 0.043(3) Uani 1 1 d . . . . .
C117 C 0.1454(4) 0.0394(5) 0.2418(7) 0.042(3) Uani 1 1 d . . . . .
H117 H 0.1412 0.0156 0.2772 0.051 Uiso 1 1 calc R U . . .
C118 C 0.1369(4) 0.0770(4) 0.2629(7) 0.040(3) Uani 1 1 d . . . . .
C119 C 0.1462(4) 0.1157(4) 0.2121(7) 0.041(3) Uani 1 1 d . . . . .
H119 H 0.1405 0.1413 0.2262 0.049 Uiso 1 1 calc R U . . .
C120 C 0.1640(5) 0.1152(5) 0.1410(7) 0.049(3) Uani 1 1 d . . . . .
C121 C 0.1697(5) 0.0742(5) 0.1216(7) 0.050(3) Uani 1 1 d . . . . .
H121 H 0.1804 0.0729 0.0736 0.060 Uiso 1 1 calc R U . . .
C122 C 0.1156(5) 0.0779(5) 0.3350(7) 0.048(3) Uani 1 1 d . . . . .
C123 C 0.0769(6) 0.0859(7) 0.3397(7) 0.065(4) Uani 1 1 d . . . . .
H123 H 0.0657 0.0939 0.2965 0.077 Uiso 1 1 calc R U . . .
C124 C 0.0525(6) 0.0827(7) 0.4079(9) 0.074(5) Uani 1 1 d . U . . .
H124 H 0.0259 0.0887 0.4104 0.089 Uiso 1 1 calc R U . . .
C125 C 0.0695(5) 0.0707(5) 0.4690(8) 0.055(4) Uani 1 1 d . . . . .
C126 C 0.1123(5) 0.0658(5) 0.4669(7) 0.047(3) Uani 1 1 d . . . . .
H126 H 0.1252 0.0605 0.5105 0.057 Uiso 1 1 calc R U . . .
C127 C 0.1350(5) 0.0691(5) 0.3987(7) 0.048(3) Uani 1 1 d . . . . .
H127 H 0.1631 0.0654 0.3960 0.057 Uiso 1 1 calc R U . . .
C128 C 0.0469(5) 0.1055(6) 0.5668(8) 0.057(4) Uani 1 1 d . . . . .
H128 H 0.0680 0.1376 0.5491 0.068 Uiso 1 1 calc R U . . .
C129 C 0.0169(6) 0.0958(5) 0.6270(8) 0.057(4) Uani 1 1 d . . . . .
C130 C -0.0419(7) 0.0460(7) 0.7056(7) 0.071(5) Uani 1 1 d . . . . .
H130 H -0.0666 0.0178 0.7297 0.086 Uiso 1 1 calc R U . . .
C131 C -0.0283(7) 0.0960(8) 0.7208(9) 0.079(5) Uani 1 1 d . . . . .
H131 H -0.0410 0.1070 0.7587 0.095 Uiso 1 1 calc R U . . .
C132 C 0.0303(9) 0.1806(7) 0.6689(9) 0.090(6) Uani 1 1 d . . . . .
H13A H 0.0447 0.1942 0.7167 0.135 Uiso 1 1 calc R U . . .
H13B H 0.0058 0.1898 0.6568 0.135 Uiso 1 1 calc R U . . .
H13C H 0.0560 0.1934 0.6317 0.135 Uiso 1 1 calc R U . . .
C133 C 0.1744(5) 0.1565(5) 0.0890(7) 0.052(3) Uani 1 1 d . . . . .
C134 C 0.1646(6) 0.1461(5) 0.0134(8) 0.065(4) Uani 1 1 d . . . . .
H134 H 0.1526 0.1139 -0.0046 0.078 Uiso 1 1 calc R U . . .
C135 C 0.1730(8) 0.1842(6) -0.0344(10) 0.080(6) Uani 1 1 d . . . . .
H135 H 0.1678 0.1779 -0.0853 0.096 Uiso 1 1 calc R U . . .
C136 C 0.1892(5) 0.2324(5) -0.0078(7) 0.049(3) Uani 1 1 d . . . . .
C137 C 0.2020(5) 0.2435(4) 0.0652(7) 0.041(3) Uani 1 1 d . . . . .
H137 H 0.2150 0.2761 0.0824 0.050 Uiso 1 1 calc R U . . .
C138 C 0.1952(5) 0.2057(4) 0.1133(7) 0.043(3) Uani 1 1 d . . . . .
H138 H 0.2047 0.2133 0.1629 0.052 Uiso 1 1 calc R U . . .
C139 C 0.2208(5) 0.2790(5) -0.1133(8) 0.048(3) Uani 1 1 d . . . . .
H139 H 0.2394 0.2633 -0.1214 0.058 Uiso 1 1 calc R U . . .
C140 C 0.2206(6) 0.3149(5) -0.1659(8) 0.054(4) Uani 1 1 d . . . . .
C141 C 0.1976(8) 0.3640(6) -0.2142(11) 0.076(5) Uani 1 1 d . . . . .
H141 H 0.1820 0.3828 -0.2215 0.092 Uiso 1 1 calc R U . . .
C142 C 0.2288(7) 0.3612(6) -0.2610(10) 0.073(5) Uani 1 1 d . . . . .
H142 H 0.2386 0.3770 -0.3071 0.088 Uiso 1 1 calc R U . . .
C143 C 0.2807(7) 0.3190(7) -0.2632(9) 0.080(5) Uani 1 1 d . . . . .
H14A H 0.3132 0.3410 -0.2431 0.120 Uiso 1 1 calc R U . . .
H14B H 0.2814 0.3231 -0.3163 0.120 Uiso 1 1 calc R U . . .
H14C H 0.2712 0.2851 -0.2516 0.120 Uiso 1 1 calc R U . . .
C144 C 0.2561(5) -0.0757(5) -0.0936(7) 0.053(4) Uani 1 1 d . . . . .
C145 C 0.2790(7) -0.1208(6) -0.0297(8) 0.062(4) Uani 1 1 d . . . . .
H145 H 0.2777 -0.1468 -0.0018 0.075 Uiso 1 1 calc R U . . .
C146 C 0.3222(7) -0.0792(7) -0.0515(9) 0.074(5) Uani 1 1 d . . . . .
H146 H 0.3548 -0.0718 -0.0418 0.089 Uiso 1 1 calc R U . . .
C147 C 0.3428(6) -0.0027(6) -0.1256(10) 0.072(4) Uani 1 1 d . . . . .
H14D H 0.3619 0.0211 -0.0876 0.109 Uiso 1 1 calc R U . . .
H14E H 0.3244 0.0093 -0.1536 0.109 Uiso 1 1 calc R U . . .
H14F H 0.3648 -0.0070 -0.1584 0.109 Uiso 1 1 calc R U . . .
C148 C 0.2237(5) -0.0582(6) -0.1182(8) 0.053(3) Uani 1 1 d . . . . .
H148 H 0.2356 -0.0283 -0.1440 0.064 Uiso 1 1 calc R U . . .
C149 C 0.1436(5) -0.0655(5) -0.1155(8) 0.051(3) Uani 1 1 d . . . . .
C150 C 0.0986(5) -0.0936(5) -0.1537(7) 0.050(3) Uani 1 1 d . . . . .
H150 H 0.0910 -0.1238 -0.1759 0.060 Uiso 1 1 calc R U . . .
C151 C 0.0659(5) -0.0760(5) -0.1580(7) 0.045(3) Uani 1 1 d . . . . .
H151 H 0.0367 -0.0944 -0.1852 0.054 Uiso 1 1 calc R U . . .
C152 C 0.0739(4) -0.0325(5) -0.1243(7) 0.042(3) Uani 1 1 d . . . . .
C153 C 0.1207(5) -0.0030(5) -0.0909(9) 0.057(4) Uani 1 1 d . . . . .
H153 H 0.1285 0.0277 -0.0703 0.069 Uiso 1 1 calc R U . . .
C154 C 0.1563(6) -0.0188(6) -0.0877(9) 0.067(4) Uani 1 1 d . . . . .
H154 H 0.1878 0.0018 -0.0674 0.080 Uiso 1 1 calc R U . . .
C155 C 0.0366(5) -0.0155(5) -0.1240(6) 0.042(3) Uani 1 1 d . . . . .
C156 C -0.0155(5) -0.0513(5) -0.1237(6) 0.044(3) Uani 1 1 d . . . . .
H156 H -0.0256 -0.0851 -0.1232 0.052 Uiso 1 1 calc R U . . .
N1A N 0.4116(6) 0.5177(6) 0.9897(9) 0.078(4) Uani 1 1 d . . . . .
C1A C 0.4382(6) 0.5449(7) 1.0263(10) 0.071(5) Uani 1 1 d . . . . .
C2A C 0.4753(11) 0.5871(13) 1.0676(19) 0.156(12) Uani 1 1 d . U . . .
H2A1 H 0.4618 0.6076 1.0830 0.235 Uiso 1 1 calc R U . . .
H2A2 H 0.5040 0.6062 1.0367 0.235 Uiso 1 1 calc R U . . .
H2A3 H 0.4849 0.5755 1.1108 0.235 Uiso 1 1 calc R U . . .
N2A N 0.3419(9) 0.3540(10) 0.8911(12) 0.131(8) Uani 1 1 d . . . . .
C3A C 0.3741(11) 0.3797(10) 0.9406(17) 0.116(7) Uani 1 1 d . U . . .
C4A C 0.4087(10) 0.4040(10) 0.9978(13) 0.115(8) Uani 1 1 d . . . . .
H4A1 H 0.3919 0.4073 1.0406 0.173 Uiso 1 1 calc R U . . .
H4A2 H 0.4337 0.4365 0.9811 0.173 Uiso 1 1 calc R U . . .
H4A3 H 0.4242 0.3848 1.0109 0.173 Uiso 1 1 calc R U . . .
N3A N 0.5362(7) 0.0873(6) 0.2641(10) 0.103(5) Uani 1 1 d . . . . .
C5A C 0.5606(9) 0.0918(8) 0.2121(12) 0.093(6) Uani 1 1 d . . . . .
C6A C 0.5906(11) 0.1057(12) 0.1494(15) 0.139(9) Uani 1 1 d . U . . .
H6A1 H 0.5730 0.0830 0.1094 0.208 Uiso 1 1 calc R U . . .
H6A2 H 0.6206 0.1048 0.1603 0.208 Uiso 1 1 calc R U . . .
H6A3 H 0.5992 0.1389 0.1350 0.208 Uiso 1 1 calc R U . . .
C24A C 0.3471(6) 0.1348(6) 0.9099(11) 0.084(5) Uani 1 1 d . . . . .
H24A H 0.3653 0.1611 0.9451 0.126 Uiso 1 1 calc R U . . .
H24B H 0.3254 0.1423 0.8813 0.126 Uiso 1 1 calc R U . . .
H24C H 0.3700 0.1319 0.8771 0.126 Uiso 1 1 calc R U . . .
N13A N 0.2929(6) 0.0488(6) 0.9786(10) 0.093(5) Uani 1 1 d . . . . .
C23A C 0.3170(8) 0.0873(8) 0.9500(13) 0.091(6) Uani 1 1 d . . . . .
N4A N 0.0615(19) 0.3268(19) 0.706(3) 0.141(16) Uiso 0.5 1 d . . P . .
C7A C 0.0861(19) 0.3229(18) 0.667(3) 0.109(14) Uiso 0.5 1 d . . P . .
C8A C 0.1127(13) 0.3102(14) 0.619(2) 0.077(9) Uiso 0.5 1 d . . P . .
H8A1 H 0.0900 0.2825 0.5884 0.115 Uiso 0.5 1 calc R U P . .
H8A2 H 0.1334 0.3011 0.6468 0.115 Uiso 0.5 1 calc R U P . .
H8A3 H 0.1333 0.3381 0.5872 0.115 Uiso 0.5 1 calc R U P . .
N5A N 0.0235(10) 0.4233(10) 0.3926(15) 0.108(7) Uiso 0.75 1 d . . P . .
C10A C 0.0248(15) 0.4584(15) 0.263(2) 0.139(13) Uiso 0.75 1 d . . P . .
H10D H 0.0489 0.4932 0.2678 0.209 Uiso 0.75 1 calc R U P . .
H10E H -0.0070 0.4546 0.2502 0.209 Uiso 0.75 1 calc R U P . .
H10F H 0.0352 0.4442 0.2238 0.209 Uiso 0.75 1 calc R U P . .
C9A C 0.0207(9) 0.4313(9) 0.3367(15) 0.079(6) Uiso 0.75 1 d . . P . .
N6A N 0.1532(12) 0.3341(12) 0.2990(18) 0.131(9) Uiso 0.75 1 d . . P . .
C11A C 0.1004(11) 0.3578(11) 0.3819(17) 0.103(9) Uiso 0.75 1 d . . P . .
H11A H 0.0736 0.3282 0.4039 0.155 Uiso 0.75 1 calc R U P . .
H11B H 0.0871 0.3757 0.3560 0.155 Uiso 0.75 1 calc R U P . .
H11C H 0.1228 0.3786 0.4202 0.155 Uiso 0.75 1 calc R U P . .
C12A C 0.1265(10) 0.3442(10) 0.3311(15) 0.090(7) Uiso 0.75 1 d . . P . .
N8A N 0.0587(9) -0.1625(9) 0.3054(14) 0.104(7) Uiso 0.75 1 d . . P . .
C13A C 0.0934(17) -0.1234(17) 0.353(3) 0.170(17) Uiso 0.75 1 d D . P . .
C14A C 0.1381(16) -0.0781(16) 0.386(3) 0.167(17) Uiso 0.75 1 d D . P . .
H14G H 0.1310 -0.0513 0.3897 0.250 Uiso 0.75 1 calc R U P . .
H14H H 0.1665 -0.0681 0.3540 0.250 Uiso 0.75 1 calc R U P . .
H14I H 0.1450 -0.0861 0.4342 0.250 Uiso 0.75 1 calc R U P . .
N9A N 0.4280(14) 0.2321(14) 0.803(2) 0.105(11) Uiso 0.5 1 d . . P A 2
C15A C 0.4022(14) 0.2469(13) 0.802(2) 0.079(9) Uiso 0.5 1 d . . P A 2
C16A C 0.3749(12) 0.2658(13) 0.7997(19) 0.071(9) Uiso 0.5 1 d . . P A 2
H16A H 0.3827 0.2862 0.7559 0.107 Uiso 0.5 1 d R U P A 2
H16B H 0.3783 0.2854 0.8430 0.107 Uiso 0.5 1 d R U P A 2
H16C H 0.3413 0.2385 0.7963 0.107 Uiso 0.5 1 d R U P A 2
N1 N -0.0460(4) 0.5048(4) 0.7004(6) 0.047(3) Uani 1 1 d . . . . .
N2 N -0.0897(4) 0.4853(4) 0.8007(6) 0.048(3) Uani 1 1 d . . . . .
N3 N 0.0253(4) 0.4878(4) 0.7536(6) 0.044(3) Uani 1 1 d . . . . .
N4 N 0.3553(4) 0.6240(4) 1.2221(6) 0.044(3) Uani 1 1 d . . . . .
N5 N 0.3911(4) 0.6799(4) 1.3359(6) 0.053(3) Uani 1 1 d . . . . .
N6 N 0.4485(4) 0.6575(5) 1.3645(7) 0.066(4) Uani 1 1 d . . . . .
N7 N 0.4130(4) 0.4707(4) 0.6325(5) 0.041(2) Uani 1 1 d . . . . .
N8 N 0.4807(4) 0.4750(4) 0.5373(6) 0.049(3) Uani 1 1 d . . . . .
N9 N 0.4243(5) 0.4263(4) 0.4544(6) 0.056(3) Uani 1 1 d . . . . .
N10 N 0.0710(4) 0.4905(4) 0.5906(5) 0.044(3) Uani 1 1 d . . . . .
N11 N -0.0269(4) 0.4259(4) 0.6155(6) 0.050(3) Uani 1 1 d . . . . .
N12 N -0.0274(5) 0.3625(4) 0.5567(7) 0.059(3) Uani 1 1 d . . . . .
N13 N 0.3000(4) 0.1633(4) 0.2990(6) 0.052(3) Uani 1 1 d . . . . .
N14 N 0.2637(4) 0.1676(5) 0.4010(7) 0.061(3) Uani 1 1 d . . . . .
N15 N 0.3728(4) 0.1584(4) 0.3561(6) 0.041(2) Uani 1 1 d . . . . .
N16 N 0.6887(3) 0.2826(3) 0.8421(5) 0.036(2) Uani 1 1 d . . . . .
N17 N 0.7328(4) 0.3456(4) 0.9554(6) 0.046(3) Uani 1 1 d . . . . .
N18 N 0.7924(4) 0.3249(4) 0.9667(5) 0.042(2) Uani 1 1 d . . . . .
N19 N 0.7639(5) 0.1548(4) 0.2420(6) 0.054(3) Uani 1 1 d . . . . .
N20 N 0.8321(5) 0.1632(4) 0.1561(6) 0.053(3) Uani 1 1 d . . . . .
N21 N 0.7831(4) 0.1042(4) 0.0761(6) 0.050(3) Uani 1 1 d . . . . .
N22 N 0.4078(4) 0.1477(4) 0.2030(6) 0.044(3) Uani 1 1 d . . . . .
N23 N 0.3180(4) 0.0859(5) 0.2449(6) 0.054(3) Uani 1 1 d . . . . .
N24 N 0.3111(4) 0.0170(4) 0.1933(7) 0.054(3) Uani 1 1 d . . . . .
N25 N 0.1515(4) -0.2211(4) 0.0014(7) 0.056(3) Uani 1 1 d . . . . .
N26 N 0.1525(4) -0.2579(4) 0.1039(7) 0.052(3) Uani 1 1 d . . . . .
N27 N 0.1651(4) -0.1370(4) 0.0659(6) 0.045(3) Uani 1 1 d . . . . .
N28 N 0.0433(4) 0.0646(4) 0.5350(6) 0.051(3) Uani 1 1 d . . . . .
N29 N -0.0120(5) 0.0469(6) 0.6483(7) 0.071(4) Uani 1 1 d . . . . .
N30 N 0.0058(6) 0.1243(5) 0.6715(7) 0.070(4) Uani 1 1 d . . . . .
N31 N 0.1946(4) 0.2710(4) -0.0574(5) 0.041(2) Uani 1 1 d . . . . .
N32 N 0.1913(4) 0.3345(4) -0.1520(6) 0.049(3) Uani 1 1 d . . . . .
N33 N 0.2442(5) 0.3311(5) -0.2301(7) 0.064(3) Uani 1 1 d . . . . .
N34 N 0.1770(4) -0.0861(4) -0.1027(6) 0.054(3) Uani 1 1 d . . . . .
N35 N 0.2356(5) -0.1189(5) -0.0556(6) 0.060(3) Uani 1 1 d . . . . .
N36 N 0.3075(5) -0.0511(5) -0.0906(6) 0.063(3) Uani 1 1 d . . . . .
B1 B 0.7012(5) 0.0507(7) 0.5734(7) 0.058(5) Uiso 0.75 1 d D . P . .
F1 F 0.7210(6) 0.0618(6) 0.5039(8) 0.098(4) Uiso 0.75 1 d D . P . .
F2 F 0.6637(9) 0.0027(8) 0.5776(15) 0.162(8) Uiso 0.75 1 d D . P . .
F3 F 0.6690(8) 0.0680(8) 0.5785(13) 0.151(7) Uiso 0.75 1 d D . P . .
F4 F 0.7365(4) 0.0626(5) 0.6262(7) 0.074(3) Uiso 0.75 1 d D . P . .
B2 B 0.7047(5) 0.1598(5) 0.9901(9) 0.047(4) Uani 1 1 d . . . . .
F5 F 0.6769(4) 0.1188(3) 0.9419(6) 0.087(3) Uani 1 1 d . . . . .
F6 F 0.7539(3) 0.1734(3) 0.9889(6) 0.073(2) Uani 1 1 d . . . . .
F7 F 0.6870(4) 0.1415(4) 1.0599(5) 0.080(3) Uani 1 1 d . . . . .
F8 F 0.6958(4) 0.1981(3) 0.9761(5) 0.072(2) Uani 1 1 d . . . . .
B3 B 0.4584(4) 0.0382(4) 0.0306(6) 0.071(5) Uani 1 1 d D U . . .
F9 F 0.4675(10) 0.0801(8) 0.0636(14) 0.128(9) Uiso 0.5 1 d D U P B 1
F10 F 0.4218(11) -0.0006(10) 0.0646(18) 0.218(19) Uiso 0.5 1 d D U P B 1
F11 F 0.4998(10) 0.0346(11) 0.0321(17) 0.174(13) Uiso 0.5 1 d D U P B 1
F12 F 0.4466(12) 0.0394(12) -0.0406(14) 0.211(17) Uiso 0.5 1 d D U P B 1
F9A F 0.4256(8) 0.0581(8) 0.0301(12) 0.126(9) Uiso 0.5 1 d D U P B 2
F10A F 0.5074(6) 0.0770(7) 0.0286(11) 0.120(8) Uiso 0.5 1 d D U P B 2
F11A F 0.4467(6) 0.0060(6) -0.0303(8) 0.067(4) Uiso 0.5 1 d D U P B 2
F12A F 0.4491(8) 0.0101(7) 0.0970(10) 0.105(7) Uiso 0.5 1 d D U P B 2
B4 B 0.2213(9) 0.0259(9) 0.5032(16) 0.123(13) Uiso 0.75 1 d D . P . .
F13 F 0.2276(7) -0.0154(7) 0.5050(11) 0.125(6) Uiso 0.75 1 d D . P . .
F14 F 0.2302(7) 0.0449(7) 0.4313(10) 0.122(6) Uiso 0.75 1 d D . P . .
F15 F 0.1697(11) 0.0008(11) 0.5085(17) 0.187(10) Uiso 0.75 1 d D . P . .
F16 F 0.2684(13) 0.0681(13) 0.508(2) 0.235(14) Uiso 0.75 1 d D . P . .
B5 B 0.1530(6) 0.4494(9) 0.2077(9) 0.074(6) Uani 1 1 d . . . . .
F17 F 0.1588(4) 0.4265(4) 0.1467(6) 0.087(3) Uani 1 1 d . . . . .
F18 F 0.1093(11) 0.4408(12) 0.2242(18) 0.124(9) Uiso 0.5 1 d . U P C 1
F18A F 0.1077(6) 0.4193(6) 0.2445(9) 0.052(4) Uiso 0.5 1 d . U P C 2
F19 F 0.1921(3) 0.4618(4) 0.2572(5) 0.081(3) Uani 1 1 d . . . . .
F20 F 0.1598(5) 0.4968(5) 0.1859(7) 0.113(4) Uani 1 1 d . U . . .
B6 B 0.4545(7) 0.1582(7) 0.7593(11) 0.123(13) Uiso 0.75 1 d D U P D 1
F21 F 0.4119(8) 0.1093(8) 0.7712(12) 0.135(6) Uiso 0.75 1 d D U P D 1
F22 F 0.4984(7) 0.1616(7) 0.7926(10) 0.116(5) Uiso 0.75 1 d D U P D 1
F23 F 0.4442(8) 0.1946(8) 0.7915(13) 0.143(7) Uiso 0.75 1 d D U P D 1
F24 F 0.4646(8) 0.1726(8) 0.6821(12) 0.141(7) Uiso 0.75 1 d D U P D 1
B7 B 0.2074(8) 0.4357(9) 0.5608(11) 0.129(14) Uiso 0.75 1 d D . P . .
F28 F 0.2530(7) 0.4795(7) 0.5461(10) 0.113(5) Uiso 0.75 1 d D . P . .
F25 F 0.1634(10) 0.4267(10) 0.5230(16) 0.178(9) Uiso 0.75 1 d D . P . .
F26 F 0.1929(5) 0.4284(5) 0.6366(8) 0.091(4) Uiso 0.75 1 d D . P . .
F27 F 0.2092(12) 0.3927(12) 0.5412(19) 0.206(12) Uiso 0.75 1 d D . P . .
B8 B 0.2260(8) 0.1397(8) 0.8506(14) 0.138(15) Uiso 0.75 1 d D . P . .
F29 F 0.2576(9) 0.1895(9) 0.8668(13) 0.149(7) Uiso 0.75 1 d D . P . .
F30 F 0.1774(9) 0.1249(9) 0.8319(13) 0.150(7) Uiso 0.75 1 d D . P . .
F31 F 0.2179(7) 0.1076(7) 0.9084(10) 0.119(5) Uiso 0.75 1 d D . P . .
F32 F 0.2502(12) 0.1282(12) 0.7967(18) 0.199(11) Uiso 0.75 1 d D . P . .
B9 B 0.3315(15) 0.3385(15) 0.205(2) 0.105(10) Uiso 0.75 1 d . . P . .
F33 F 0.3333(8) 0.3773(8) 0.2572(13) 0.148(7) Uiso 0.75 1 d . . P . .
F34 F 0.3098(8) 0.3465(8) 0.1410(13) 0.145(7) Uiso 0.75 1 d . . P . .
F35 F 0.3835(9) 0.3603(9) 0.1833(13) 0.153(7) Uiso 0.75 1 d . . P . .
F36 F 0.3052(10) 0.2913(10) 0.2202(15) 0.170(9) Uiso 0.75 1 d . . P . .
Fe1 Fe 0.01389(6) 0.50400(6) 0.63986(9) 0.0370(4) Uani 1 1 d . . . . .
Fe2 Fe 0.3333 0.6667 1.27566(16) 0.0420(7) Uani 1 3 d S T P . .
Fe3 Fe 0.35544(6) 0.16038(7) 0.25095(10) 0.0446(5) Uani 1 1 d . . . . .
Fe4 Fe 0.6667 0.3333 0.89845(16) 0.0360(7) Uani 1 3 d S T P . .
Fe5 Fe 0.15817(7) -0.15705(7) -0.05011(10) 0.0437(5) Uani 1 1 d . . . . .
Fe6 Fe 0.0000 0.0000 0.58903(18) 0.0518(8) Uani 1 3 d S T P . .

loop_
_atom_site_aniso_label
_atom_site_aniso_U_11
_atom_site_aniso_U_22
_atom_site_aniso_U_33
_atom_site_aniso_U_23
_atom_site_aniso_U_13
_atom_site_aniso_U_12
C1 0.044(8) 0.042(7) 0.048(8) -0.016(6) -0.012(6) 0.016(6)
C2 0.039(7) 0.048(8) 0.054(8) 0.000(6) -0.015(7) 0.017(6)
C3 0.044(8) 0.053(8) 0.078(11) -0.011(8) -0.009(8) 0.027(7)
C4 0.081(11) 0.086(11) 0.059(9) 0.012(8) 0.026(8) 0.059(10)
C5 0.036(7) 0.057(8) 0.043(7) 0.000(6) -0.006(6) 0.025(6)
C6 0.047(7) 0.046(7) 0.036(7) 0.000(6) 0.003(6) 0.026(6)
C7 0.048(8) 0.048(8) 0.059(8) -0.011(7) -0.012(7) 0.027(7)
C8 0.055(8) 0.055(8) 0.054(8) -0.011(7) -0.013(7) 0.038(7)
C9 0.050(7) 0.051(7) 0.031(6) -0.001(6) -0.001(6) 0.034(6)
C10 0.065(9) 0.069(9) 0.037(7) -0.005(6) 0.002(6) 0.053(8)
C11 0.052(8) 0.054(8) 0.037(7) -0.010(6) -0.013(6) 0.031(7)
C12 0.056(8) 0.046(7) 0.029(6) 0.002(5) 0.004(6) 0.034(6)
C13 0.043(7) 0.055(8) 0.032(7) -0.010(6) -0.011(5) 0.029(6)
C14 0.031(6) 0.038(7) 0.051(8) 0.004(6) 0.010(6) 0.018(5)
C15 0.045(7) 0.048(7) 0.054(8) 0.006(6) -0.007(6) 0.027(6)
C16 0.039(7) 0.053(7) 0.027(6) 0.013(5) 0.012(5) 0.027(6)
C17 0.051(8) 0.062(8) 0.029(6) 0.007(6) 0.003(6) 0.037(7)
C18 0.036(7) 0.037(7) 0.036(7) -0.002(5) -0.001(5) 0.012(5)
C19 0.033(6) 0.052(8) 0.044(7) 0.000(6) 0.003(6) 0.021(6)
C20 0.033(7) 0.048(7) 0.035(7) -0.003(6) 0.002(5) 0.011(6)
C21 0.049(8) 0.063(9) 0.039(8) -0.005(6) -0.016(6) 0.031(7)
C22 0.045(8) 0.053(8) 0.051(9) -0.016(7) 0.004(7) 0.010(6)
C23 0.042(7) 0.068(9) 0.034(7) -0.008(7) 0.012(6) 0.010(7)
C24 0.043(7) 0.053(8) 0.038(7) 0.011(6) 0.006(6) 0.025(6)
C25 0.058(9) 0.072(10) 0.032(7) 0.012(7) -0.003(7) 0.025(8)
C26 0.070(10) 0.065(10) 0.044(8) -0.002(7) -0.010(8) 0.022(8)
C27 0.040(8) 0.077(10) 0.039(8) -0.005(8) -0.020(6) 0.001(7)
C28 0.043(8) 0.078(11) 0.072(10) 0.019(8) -0.014(7) 0.024(8)
C29 0.063(9) 0.068(9) 0.026(6) 0.015(6) 0.005(6) 0.043(7)
C30 0.038(7) 0.064(8) 0.033(7) 0.011(6) 0.001(5) 0.026(6)
C31 0.042(7) 0.053(8) 0.037(7) 0.009(6) 0.002(6) 0.029(6)
C32 0.041(7) 0.053(8) 0.049(8) 0.004(6) 0.012(6) 0.033(6)
C33 0.076(10) 0.091(11) 0.033(7) 0.016(7) 0.016(7) 0.064(9)
C34 0.061(9) 0.100(12) 0.039(8) 0.010(7) 0.002(6) 0.060(9)
C35 0.048(7) 0.052(8) 0.039(7) 0.006(6) 0.003(6) 0.032(7)
C36 0.054(9) 0.050(7) 0.034(7) 0.008(6) 0.002(6) 0.034(7)
C37 0.058(9) 0.090(12) 0.064(10) 0.022(9) 0.027(9) 0.046(9)
C38 0.069(10) 0.085(11) 0.040(8) -0.005(8) 0.009(8) 0.045(9)
C39 0.097(13) 0.086(12) 0.051(9) -0.014(8) -0.011(9) 0.055(11)
C40 0.055(8) 0.032(7) 0.042(7) 0.004(5) 0.010(6) 0.023(6)
C41 0.048(9) 0.063(10) 0.071(10) 0.019(8) 0.005(7) 0.015(8)
C42 0.061(10) 0.070(11) 0.088(12) 0.009(9) -0.007(9) 0.031(9)
C43 0.109(14) 0.055(10) 0.082(12) -0.010(9) 0.002(11) 0.039(10)
C44 0.074(10) 0.051(8) 0.036(7) 0.009(6) 0.016(6) 0.042(8)
C45 0.036(7) 0.044(7) 0.050(8) 0.014(6) 0.014(6) 0.019(6)
C46 0.039(7) 0.053(8) 0.049(7) 0.009(6) 0.012(6) 0.028(6)
C47 0.045(8) 0.053(8) 0.035(7) 0.014(6) 0.009(6) 0.024(6)
C48 0.046(7) 0.051(8) 0.038(7) 0.004(6) 0.011(6) 0.025(6)
C49 0.042(8) 0.080(11) 0.081(11) 0.050(9) 0.018(8) 0.023(8)
C50 0.057(10) 0.087(12) 0.094(13) 0.059(11) 0.005(9) 0.027(9)
C51 0.038(7) 0.043(7) 0.032(6) 0.003(5) 0.006(5) 0.014(6)
C52 0.049(7) 0.045(7) 0.024(6) 0.003(5) -0.001(5) 0.026(6)
C53 0.055(9) 0.050(8) 0.064(11) -0.004(7) 0.012(7) 0.020(7)
C54 0.027(7) 0.078(10) 0.056(9) 0.002(7) -0.013(6) 0.015(7)
C55 0.040(8) 0.099(12) 0.062(10) 0.000(8) -0.006(7) 0.045(8)
C56 0.064(10) 0.097(13) 0.056(9) -0.028(9) 0.000(8) 0.040(9)
C57 0.048(8) 0.051(8) 0.041(7) -0.007(6) -0.007(6) 0.022(6)
C58 0.036(7) 0.050(8) 0.041(7) -0.006(6) 0.006(6) 0.012(6)
C59 0.049(8) 0.059(9) 0.085(11) -0.020(8) -0.007(8) 0.029(7)
C60 0.049(8) 0.048(8) 0.096(12) -0.020(8) -0.037(8) 0.029(7)
C61 0.058(8) 0.045(7) 0.029(6) -0.003(5) -0.002(6) 0.031(7)
C62 0.064(9) 0.033(7) 0.051(8) 0.000(6) -0.013(7) 0.022(6)
C63 0.053(8) 0.045(8) 0.047(8) 0.004(6) -0.008(6) 0.025(6)
C64 0.043(7) 0.043(7) 0.030(6) 0.005(5) 0.011(5) 0.016(6)
C65 0.040(7) 0.039(7) 0.042(7) 0.004(5) 0.004(6) 0.022(6)
C66 0.049(7) 0.031(6) 0.038(7) 0.002(5) 0.007(6) 0.017(6)
C67 0.032(6) 0.044(7) 0.040(7) 0.000(5) 0.016(5) 0.016(6)
C68 0.040(7) 0.046(7) 0.030(6) 0.007(5) 0.004(5) 0.024(6)
C69 0.050(8) 0.035(6) 0.039(7) 0.001(5) -0.005(6) 0.023(6)
C70 0.029(6) 0.039(7) 0.047(7) -0.016(6) -0.008(5) 0.018(5)
C71 0.038(7) 0.046(7) 0.038(7) -0.002(6) 0.010(6) 0.010(6)
C72 0.036(7) 0.039(7) 0.052(8) -0.004(6) 0.002(6) 0.010(6)
C73 0.037(7) 0.032(6) 0.033(6) -0.003(5) -0.003(5) 0.021(5)
C74 0.044(7) 0.048(7) 0.044(7) -0.006(6) 0.006(6) 0.027(6)
C75 0.039(7) 0.043(7) 0.041(7) -0.005(6) -0.005(6) 0.027(6)
C76 0.047(7) 0.025(6) 0.038(7) 0.005(5) 0.004(6) 0.011(5)
C77 0.043(7) 0.038(7) 0.034(6) 0.006(5) 0.012(6) 0.017(6)
C78 0.065(9) 0.039(7) 0.041(8) -0.007(6) -0.005(7) 0.015(7)
C79 0.051(8) 0.048(8) 0.034(7) -0.011(6) -0.009(6) 0.022(6)
C80 0.055(8) 0.056(8) 0.051(8) -0.001(6) -0.003(6) 0.034(7)
C81 0.064(8) 0.052(8) 0.033(7) 0.005(6) 0.001(6) 0.040(7)
C82 0.056(8) 0.045(7) 0.033(7) 0.001(5) -0.003(6) 0.028(6)
C83 0.055(8) 0.037(7) 0.043(7) 0.001(6) 0.001(6) 0.031(6)
C84 0.060(8) 0.060(8) 0.030(7) 0.003(6) 0.001(6) 0.034(7)
C85 0.091(11) 0.121(14) 0.045(8) 0.028(9) 0.016(8) 0.091(11)
C86 0.097(12) 0.111(14) 0.063(10) 0.031(10) 0.021(9) 0.087(12)
C87 0.051(8) 0.044(7) 0.054(8) -0.013(7) -0.013(7) 0.029(6)
C88 0.060(9) 0.051(8) 0.032(7) 0.001(6) 0.005(6) 0.035(7)
C89 0.079(11) 0.096(12) 0.044(8) 0.013(8) 0.021(8) 0.060(10)
C90 0.092(12) 0.070(9) 0.030(7) -0.004(7) 0.016(7) 0.052(9)
C91 0.095(12) 0.058(9) 0.048(8) -0.015(7) -0.011(8) 0.043(9)
C92 0.057(8) 0.041(8) 0.056(8) 0.021(6) 0.011(7) 0.023(7)
C93 0.038(7) 0.064(9) 0.039(7) 0.007(7) 0.007(6) 0.021(7)
C94 0.056(9) 0.064(10) 0.058(9) 0.034(8) 0.018(7) 0.030(8)
C95 0.071(11) 0.042(9) 0.151(19) 0.006(10) 0.027(12) 0.027(8)
C96 0.049(8) 0.040(8) 0.061(9) 0.018(7) 0.004(7) 0.020(6)
C97 0.036(7) 0.052(8) 0.049(8) 0.013(6) -0.007(6) 0.017(6)
C98 0.047(8) 0.061(9) 0.070(10) 0.033(8) 0.009(7) 0.029(7)
C99 0.028(7) 0.046(8) 0.075(10) 0.018(7) -0.005(6) 0.012(6)
C100 0.040(7) 0.042(7) 0.036(7) 0.009(5) -0.003(5) 0.018(6)
C101 0.043(7) 0.031(6) 0.046(7) 0.007(5) -0.003(6) 0.016(6)
C102 0.052(8) 0.038(7) 0.045(7) 0.007(6) 0.000(6) 0.025(6)
C103 0.038(6) 0.045(7) 0.028(6) -0.001(5) -0.002(5) 0.022(6)
C104 0.050(8) 0.043(7) 0.037(7) 0.008(6) 0.003(6) 0.025(6)
C105 0.055(8) 0.052(8) 0.038(8) -0.010(6) 0.001(6) 0.027(7)
C106 0.051(8) 0.060(9) 0.063(10) -0.015(8) -0.001(7) 0.028(7)
C107 0.053(9) 0.040(8) 0.095(13) -0.023(9) -0.008(8) 0.018(7)
C108 0.059(9) 0.052(8) 0.068(10) 0.009(7) 0.003(7) 0.032(7)
C109 0.036(7) 0.043(7) 0.044(7) -0.002(6) 0.005(6) 0.015(6)
C110 0.051(8) 0.041(8) 0.056(8) -0.015(6) 0.002(7) 0.021(6)
C111 0.067(9) 0.031(7) 0.052(8) -0.004(6) 0.008(7) 0.015(7)
C112 0.067(9) 0.033(7) 0.046(8) 0.006(6) 0.012(7) 0.002(7)
C113 0.052(8) 0.034(7) 0.034(7) -0.002(5) 0.007(6) 0.013(6)
C114 0.064(9) 0.050(8) 0.057(9) 0.001(7) 0.018(7) 0.028(7)
C115 0.068(10) 0.039(8) 0.066(10) 0.008(7) 0.023(8) 0.018(7)
C116 0.052(7) 0.040(7) 0.035(7) 0.002(5) -0.006(6) 0.020(6)
C117 0.038(7) 0.044(7) 0.044(7) 0.000(6) -0.009(5) 0.020(6)
C118 0.029(6) 0.042(7) 0.042(7) 0.005(6) 0.002(5) 0.014(5)
C119 0.034(6) 0.040(7) 0.041(7) -0.005(6) -0.002(5) 0.012(5)
C120 0.061(8) 0.055(8) 0.035(7) 0.016(6) 0.001(6) 0.031(7)
C121 0.075(9) 0.044(7) 0.033(7) 0.001(6) 0.007(6) 0.031(7)
C122 0.061(9) 0.047(7) 0.049(8) 0.000(6) -0.008(7) 0.037(7)
C123 0.077(10) 0.116(13) 0.029(7) 0.020(8) 0.011(7) 0.069(10)
C124 0.073(9) 0.106(11) 0.067(9) 0.025(8) 0.018(7) 0.062(8)
C125 0.059(9) 0.060(9) 0.051(9) 0.004(7) -0.003(7) 0.032(7)
C126 0.045(7) 0.069(9) 0.039(7) 0.009(6) -0.001(6) 0.037(7)
C127 0.055(8) 0.057(8) 0.041(7) -0.001(6) 0.003(6) 0.035(7)
C128 0.057(9) 0.062(9) 0.055(9) 0.006(7) 0.003(7) 0.032(7)
C129 0.075(10) 0.053(9) 0.047(8) 0.003(7) -0.002(8) 0.035(8)
C130 0.079(11) 0.101(14) 0.024(7) 0.007(8) 0.012(7) 0.038(10)
C131 0.101(13) 0.121(16) 0.041(9) -0.003(10) 0.003(9) 0.074(13)
C132 0.17(2) 0.087(13) 0.045(9) -0.011(9) 0.002(11) 0.090(14)
C133 0.059(8) 0.053(8) 0.043(8) -0.002(6) -0.005(6) 0.028(7)
C134 0.094(12) 0.044(8) 0.050(9) 0.003(7) -0.017(8) 0.029(8)
C135 0.129(16) 0.045(9) 0.064(10) -0.020(8) -0.041(10) 0.043(10)
C136 0.060(8) 0.055(8) 0.041(8) -0.004(6) -0.012(6) 0.036(7)
C137 0.049(7) 0.037(7) 0.042(7) -0.005(6) -0.001(6) 0.024(6)
C138 0.057(8) 0.037(7) 0.039(7) -0.006(6) -0.008(6) 0.025(6)
C139 0.049(8) 0.050(8) 0.050(9) -0.007(6) -0.012(7) 0.027(6)
C140 0.063(9) 0.047(8) 0.050(9) -0.005(7) -0.007(7) 0.025(7)
C141 0.103(14) 0.057(10) 0.080(12) -0.006(9) -0.029(11) 0.049(10)
C142 0.104(14) 0.060(10) 0.056(10) 0.011(8) -0.014(10) 0.041(10)
C143 0.106(14) 0.103(13) 0.052(9) -0.004(9) 0.031(9) 0.067(12)
C144 0.061(9) 0.064(9) 0.042(8) -0.014(7) -0.010(6) 0.038(8)
C145 0.094(13) 0.082(11) 0.044(8) -0.024(8) -0.025(8) 0.068(11)
C146 0.071(11) 0.103(14) 0.070(11) -0.036(10) -0.028(9) 0.059(12)
C147 0.064(10) 0.077(11) 0.077(11) -0.009(9) -0.007(8) 0.036(9)
C148 0.054(9) 0.065(9) 0.052(8) -0.005(7) -0.003(7) 0.037(8)
C149 0.050(8) 0.047(8) 0.069(9) -0.018(7) -0.027(7) 0.034(7)
C150 0.068(9) 0.048(8) 0.039(7) -0.001(6) -0.009(6) 0.033(7)
C151 0.047(7) 0.050(8) 0.039(7) 0.002(6) -0.005(6) 0.025(6)
C152 0.039(7) 0.048(8) 0.039(7) -0.004(6) -0.008(5) 0.022(6)
C153 0.051(8) 0.056(8) 0.076(10) -0.023(8) -0.014(7) 0.035(7)
C154 0.060(9) 0.080(11) 0.072(11) -0.010(9) -0.022(8) 0.044(9)
C155 0.042(7) 0.044(7) 0.031(6) -0.004(5) -0.006(5) 0.016(6)
C156 0.059(8) 0.047(7) 0.027(6) 0.001(5) 0.001(6) 0.028(7)
N1A 0.079(10) 0.095(11) 0.071(10) 0.039(9) 0.019(9) 0.051(9)
C1A 0.055(10) 0.099(13) 0.063(11) -0.025(10) -0.015(8) 0.041(10)
C2A 0.128(18) 0.18(2) 0.17(2) -0.049(18) 0.016(16) 0.086(17)
N2A 0.125(17) 0.18(2) 0.108(15) -0.013(15) -0.031(13) 0.094(17)
C3A 0.131(13) 0.120(13) 0.120(14) 0.017(11) 0.008(11) 0.080(11)
C4A 0.16(2) 0.13(2) 0.094(16) -0.021(14) -0.011(15) 0.101(19)
N3A 0.122(14) 0.087(11) 0.072(11) -0.010(9) -0.022(11) 0.032(10)
C5A 0.129(18) 0.097(15) 0.064(13) -0.003(11) -0.003(13) 0.064(14)
C6A 0.142(19) 0.19(2) 0.096(16) 0.009(16) -0.004(14) 0.095(17)
C24A 0.061(10) 0.057(10) 0.103(14) -0.012(10) 0.007(10) 0.007(8)
N13A 0.092(11) 0.073(11) 0.094(11) -0.007(9) 0.021(9) 0.028(9)
C23A 0.085(13) 0.073(13) 0.110(15) -0.011(12) 0.023(12) 0.036(11)
N1 0.048(6) 0.036(6) 0.059(8) 0.001(5) -0.012(5) 0.022(5)
N2 0.038(6) 0.056(7) 0.056(7) -0.008(5) 0.006(5) 0.029(5)
N3 0.034(6) 0.045(6) 0.059(7) -0.012(5) -0.010(5) 0.024(5)
N4 0.038(6) 0.052(6) 0.038(6) 0.005(5) 0.009(5) 0.019(5)
N5 0.056(7) 0.063(7) 0.039(6) 0.003(6) -0.002(5) 0.028(6)
N6 0.032(6) 0.086(9) 0.055(8) 0.019(7) -0.012(5) 0.011(6)
N7 0.051(6) 0.049(6) 0.032(6) 0.014(5) 0.011(5) 0.032(5)
N8 0.044(7) 0.061(7) 0.052(7) 0.002(5) 0.012(5) 0.033(6)
N9 0.079(9) 0.062(7) 0.041(7) -0.005(6) 0.004(6) 0.045(7)
N10 0.047(6) 0.048(7) 0.038(6) 0.004(5) 0.002(5) 0.025(5)
N11 0.043(6) 0.051(7) 0.053(7) 0.009(5) 0.004(5) 0.021(5)
N12 0.068(8) 0.050(7) 0.053(7) -0.004(6) -0.011(6) 0.025(6)
N13 0.044(6) 0.064(7) 0.035(6) -0.006(5) -0.010(5) 0.018(6)
N14 0.051(7) 0.067(8) 0.069(8) -0.008(6) 0.005(6) 0.033(6)
N15 0.036(6) 0.047(6) 0.037(6) 0.004(5) -0.004(5) 0.018(5)
N16 0.034(5) 0.038(5) 0.027(5) 0.003(4) -0.001(4) 0.011(4)
N17 0.049(6) 0.046(6) 0.038(6) 0.003(5) 0.006(5) 0.020(6)
N18 0.034(6) 0.048(6) 0.038(6) 0.001(5) -0.003(4) 0.016(5)
N19 0.070(8) 0.062(7) 0.046(7) 0.007(6) 0.006(6) 0.045(7)
N20 0.072(8) 0.066(8) 0.042(6) 0.002(6) 0.007(6) 0.050(7)
N21 0.071(8) 0.051(7) 0.033(6) 0.000(5) 0.002(5) 0.035(6)
N22 0.031(5) 0.050(7) 0.045(6) 0.011(5) 0.001(4) 0.016(5)
N23 0.053(7) 0.069(8) 0.033(6) 0.011(5) 0.008(5) 0.026(6)
N24 0.053(7) 0.045(7) 0.064(7) 0.005(6) -0.002(6) 0.025(6)
N25 0.055(7) 0.046(7) 0.057(8) -0.017(6) -0.004(6) 0.018(6)
N26 0.053(7) 0.039(6) 0.063(8) -0.003(6) 0.003(6) 0.022(5)
N27 0.050(6) 0.029(5) 0.047(6) -0.004(5) 0.008(5) 0.014(5)
N28 0.070(8) 0.059(7) 0.035(6) 0.007(5) 0.007(5) 0.040(6)
N29 0.077(9) 0.115(12) 0.040(7) -0.008(7) 0.009(6) 0.063(9)
N30 0.100(10) 0.093(10) 0.044(7) -0.008(7) 0.007(7) 0.067(9)
N31 0.047(6) 0.046(6) 0.029(6) 0.008(5) -0.004(5) 0.023(5)
N32 0.058(7) 0.046(6) 0.049(7) 0.004(5) -0.007(5) 0.030(6)
N33 0.075(8) 0.061(8) 0.044(7) -0.002(6) 0.011(6) 0.025(7)
N34 0.062(8) 0.062(7) 0.053(7) -0.021(6) -0.020(6) 0.042(7)
N35 0.093(9) 0.060(8) 0.050(7) -0.018(6) -0.014(7) 0.055(7)
N36 0.084(10) 0.088(9) 0.046(7) -0.021(6) -0.014(6) 0.065(9)
B2 0.038(8) 0.039(8) 0.068(11) -0.004(7) -0.014(7) 0.022(7)
F5 0.094(7) 0.069(6) 0.103(7) -0.035(5) -0.040(6) 0.046(5)
F6 0.058(5) 0.061(5) 0.098(7) -0.003(5) -0.008(5) 0.029(4)
F7 0.096(7) 0.084(6) 0.062(6) 0.013(5) 0.003(5) 0.046(6)
F8 0.095(6) 0.054(5) 0.076(6) -0.003(4) -0.007(5) 0.044(5)
B3 0.039(9) 0.056(10) 0.088(13) -0.005(9) 0.020(9) 0.001(8)
B5 0.048(10) 0.118(17) 0.036(9) -0.016(10) 0.008(8) 0.026(11)
F17 0.075(6) 0.103(7) 0.077(6) -0.026(6) 0.005(5) 0.039(6)
F19 0.071(6) 0.097(7) 0.075(6) -0.013(5) -0.007(5) 0.043(5)
F20 0.139(11) 0.123(10) 0.111(9) 0.019(8) 0.017(8) 0.092(9)
Fe1 0.0349(9) 0.0356(9) 0.0381(10) -0.0017(7) -0.0012(7) 0.0158(8)
Fe2 0.0488(11) 0.0488(11) 0.0286(15) 0.000 0.000 0.0244(6)
Fe3 0.0361(10) 0.0516(11) 0.0382(10) 0.0023(8) -0.0051(8) 0.0161(9)
Fe4 0.0368(10) 0.0368(10) 0.0345(15) 0.000 0.000 0.0184(5)
Fe5 0.0479(11) 0.0412(11) 0.0407(10) -0.0063(8) -0.0051(8) 0.0213(9)
Fe6 0.0590(13) 0.0590(13) 0.0376(17) 0.000 0.000 0.0295(6)

loop_
_atom_type_symbol
_atom_type_description
_atom_type_scat_dispersion_real
_atom_type_scat_dispersion_imag
_atom_type_scat_source
C C 0.0033 0.0016 'International Tables Vol C Tables 4.2.6.8 and 6.1.1.4'
H H 0.0000 0.0000 'International Tables Vol C Tables 4.2.6.8 and 6.1.1.4'
B B 0.0013 0.0007 'International Tables Vol C Tables 4.2.6.8 and 6.1.1.4'
N N 0.0061 0.0033 'International Tables Vol C Tables 4.2.6.8 and 6.1.1.4'
F F 0.0171 0.0103 'International Tables Vol C Tables 4.2.6.8 and 6.1.1.4'
Fe Fe 0.3463 0.8444 'International Tables Vol C Tables 4.2.6.8 and 6.1.1.4'

loop_
_geom_angle_atom_site_label_1
_geom_angle_atom_site_label_2
_geom_angle_atom_site_label_3
_geom_angle
_geom_angle_site_symmetry_1
_geom_angle_site_symmetry_3
N1 C1 N2 108.5(12) . .
N1 C1 C5 120.8(12) . .
N2 C1 C5 130.6(12) . .
N1 C2 C3 109.9(12) . .
N1 C2 H2 125.1 . .
C3 C2 H2 125.1 . .
N2 C3 C2 104.6(12) . .
N2 C3 H3 127.7 . .
C2 C3 H3 127.7 . .
N2 C4 H4A 109.5 . .
N2 C4 H4B 109.5 . .
H4A C4 H4B 109.5 . .
N2 C4 H4C 109.5 . .
H4A C4 H4C 109.5 . .
H4B C4 H4C 109.5 . .
N3 C5 C1 116.4(12) . .
N3 C5 H5 121.8 . .
C1 C5 H5 121.8 . .
C7 C6 C11 118.7(12) . .
C7 C6 N3 119.5(11) . .
C11 C6 N3 121.7(11) . .
C6 C7 C8 119.8(12) . .
C6 C7 H7 120.1 . .
C8 C7 H7 120.1 . .
C7 C8 C9 122.2(12) . .
C7 C8 H8 118.9 . .
C9 C8 H8 118.9 . .
C10 C9 C8 116.9(11) . .
C10 C9 C12 123.0(10) . .
C8 C9 C12 120.0(11) . .
C9 C10 C11 121.7(11) . .
C9 C10 H10 119.1 . .
C11 C10 H10 119.1 . .
C10 C11 C6 120.7(12) . .
C10 C11 H11 119.7 . .
C6 C11 H11 119.7 . .
C13 C12 C17 116.7(11) . .
C13 C12 C9 120.9(10) . .
C17 C12 C9 122.4(10) . .
C14 C13 C12 119.9(11) . .
C14 C13 H13 120.0 . .
C12 C13 H13 120.0 . .
C13 C14 C15 121.9(12) . .
C13 C14 C18 118.6(10) . .
C15 C14 C18 119.3(11) . .
C16 C15 C14 118.5(11) . .
C16 C15 H15 120.8 . .
C14 C15 H15 120.8 . .
C15 C16 C17 119.8(11) . .
C15 C16 C29 117.5(11) . .
C17 C16 C29 122.6(11) . .
C16 C17 C12 123.1(11) . .
C16 C17 H17 118.4 . .
C12 C17 H17 118.4 . .
C19 C18 C23 117.8(11) . .
C19 C18 C14 121.2(10) . .
C23 C18 C14 120.9(11) . .
C20 C19 C18 118.2(11) . .
C20 C19 H19 120.9 . .
C18 C19 H19 120.9 . .
C21 C20 C19 120.9(12) . .
C21 C20 H20 119.6 . .
C19 C20 H20 119.6 . .
C22 C21 C20 121.9(12) . .
C22 C21 N4 116.6(12) . .
C20 C21 N4 121.5(12) . .
C23 C22 C21 118.1(12) . .
C23 C22 H22 121.0 . .
C21 C22 H22 121.0 . .
C22 C23 C18 123.1(12) . .
C22 C23 H23 118.4 . .
C18 C23 H23 118.4 . .
N4 C24 C25 113.0(12) . .
N4 C24 H24 123.5 . .
C25 C24 H24 123.5 . .
N6 C25 N5 111.8(13) . .
N6 C25 C24 131.5(15) . .
N5 C25 C24 116.7(12) . .
N5 C26 C27 110.9(15) . .
N5 C26 H26 124.6 . .
C27 C26 H26 124.6 . .
N6 C27 C26 108.1(12) . .
N6 C27 H27 126.0 . .
C26 C27 H27 126.0 . .
N6 C28 H28A 109.5 . .
N6 C28 H28B 109.5 . .
H28A C28 H28B 109.5 . .
N6 C28 H28C 109.5 . .
H28A C28 H28C 109.5 . .
H28B C28 H28C 109.5 . .
C34 C29 C30 116.7(12) . .
C34 C29 C16 118.9(11) . .
C30 C29 C16 124.3(10) . .
C31 C30 C29 123.8(11) . .
C31 C30 H30 118.1 . .
C29 C30 H30 118.1 . .
C32 C31 C30 119.2(11) . .
C32 C31 H31 120.4 . .
C30 C31 H31 120.4 . .
C31 C32 C33 119.7(11) . .
C31 C32 N7 119.8(11) . .
C33 C32 N7 120.5(11) . .
C34 C33 C32 119.9(12) . .
C34 C33 H33 120.1 . .
C32 C33 H33 120.1 . .
C29 C34 C33 120.0(12) . .
C29 C34 H34 120.0 . .
C33 C34 H34 120.0 . .
N7 C35 C36 116.3(12) . .
N7 C35 H35 121.8 . .
C36 C35 H35 121.8 . .
N8 C36 N9 111.8(11) . .
N8 C36 C35 121.3(12) . .
N9 C36 C35 126.8(13) . .
C38 C37 N8 110.0(13) . .
C38 C37 H37 125.0 . .
N8 C37 H37 125.0 . .
C37 C38 N9 107.2(12) . .
C37 C38 H38 126.4 . .
N9 C38 H38 126.4 . .
N9 C39 H39A 109.5 . .
N9 C39 H39B 109.5 . .
H39A C39 H39B 109.5 . .
N9 C39 H39C 109.5 . .
H39A C39 H39C 109.5 . .
H39B C39 H39C 109.5 . .
N11 C40 N12 112.3(12) . .
N11 C40 C44 119.8(11) . .
N12 C40 C44 127.8(12) . .
C42 C41 N11 109.0(14) . .
C42 C41 H41 125.5 . .
N11 C41 H41 125.5 . .
C41 C42 N12 105.5(14) . .
C41 C42 H42 127.3 . .
N12 C42 H42 127.3 . .
N12 C43 H43A 109.5 . .
N12 C43 H43B 109.5 . .
H43A C43 H43B 109.5 . .
N12 C43 H43C 109.5 . .
H43A C43 H43C 109.5 . .
H43B C43 H43C 109.5 . .
N10 C44 C40 117.8(11) . .
N10 C44 H44 121.1 . .
C40 C44 H44 121.1 . .
C50 C45 C46 118.2(12) . .
C50 C45 N10 122.4(11) . .
C46 C45 N10 119.3(11) . .
C47 C46 C45 119.3(12) . .
C47 C46 H46 120.4 . .
C45 C46 H46 120.4 . .
C46 C47 C48 123.2(12) . .
C46 C47 H47 118.4 . .
C48 C47 H47 118.4 . .
C49 C48 C47 115.0(12) . .
C49 C48 C51 122.4(12) . .
C47 C48 C51 122.6(11) . .
C50 C49 C48 122.6(14) . .
C50 C49 H49 118.7 . .
C48 C49 H49 118.7 . .
C45 C50 C49 121.5(14) . .
C45 C50 H50 119.2 . .
C49 C50 H50 119.2 . .
C52 C51 C52 118.2(12) 3_565 .
C52 C51 C48 121.7(11) 3_565 .
C52 C51 C48 120.1(11) . .
C51 C52 C51 121.8(12) 2_665 .
C51 C52 H52 119.1 2_665 .
C51 C52 H52 119.1 . .
N13 C53 N14 109.8(14) . .
N13 C53 C57 116.4(13) . .
N14 C53 C57 133.6(14) . .
C55 C54 N13 109.5(12) . .
C55 C54 H54 125.2 . .
N13 C54 H54 125.2 . .
C54 C55 N14 105.8(12) . .
C54 C55 H55 127.1 . .
N14 C55 H55 127.1 . .
N14 C56 H56A 109.5 . .
N14 C56 H56B 109.5 . .
H56A C56 H56B 109.5 . .
N14 C56 H56C 109.5 . .
H56A C56 H56C 109.5 . .
H56B C56 H56C 109.5 . .
N15 C57 C53 113.7(12) . .
N15 C57 H57 123.1 . .
C53 C57 H57 123.1 . .
C59 C58 C63 120.1(13) . .
C59 C58 N15 117.3(12) . .
C63 C58 N15 122.6(11) . .
C58 C59 C60 120.1(13) . .
C58 C59 H59 120.0 . .
C60 C59 H59 120.0 . .
C61 C60 C59 118.7(12) . .
C61 C60 H60 120.6 . .
C59 C60 H60 120.6 . .
C62 C61 C60 120.1(12) . .
C62 C61 C64 121.0(11) . .
C60 C61 C64 118.9(11) . .
C63 C62 C61 120.4(12) . .
C63 C62 H62 119.8 . .
C61 C62 H62 119.8 . .
C62 C63 C58 120.6(12) . .
C62 C63 H63 119.7 . .
C58 C63 H63 119.7 . .
C69 C64 C65 116.8(11) . .
C69 C64 C61 121.7(10) . .
C65 C64 C61 121.4(10) . .
C66 C65 C64 122.7(11) . .
C66 C65 H65 118.6 . .
C64 C65 H65 118.6 . .
C65 C66 C67 119.5(11) . .
C65 C66 C70 121.7(11) . .
C67 C66 C70 118.5(11) . .
C68 C67 C66 119.0(11) . .
C68 C67 H67 120.5 . .
C66 C67 H67 120.5 . .
C67 C68 C69 118.7(11) . .
C67 C68 C81 118.8(11) . .
C69 C68 C81 122.4(11) . .
C64 C69 C68 123.2(11) . .
C64 C69 H69 118.4 . .
C68 C69 H69 118.4 . .
C75 C70 C71 118.7(11) . .
C75 C70 C66 120.5(10) . .
C71 C70 C66 120.8(11) . .
C72 C71 C70 121.4(11) . .
C72 C71 H71 119.3 . .
C70 C71 H71 119.3 . .
C71 C72 C73 118.0(11) . .
C71 C72 H72 121.0 . .
C73 C72 H72 121.0 . .
C72 C73 C74 121.7(11) . .
C72 C73 N16 119.2(10) . .
C74 C73 N16 118.7(10) . .
C75 C74 C73 119.4(11) . .
C75 C74 H74 120.3 . .
C73 C74 H74 120.3 . .
C74 C75 C70 120.8(11) . .
C74 C75 H75 119.6 . .
C70 C75 H75 119.6 . .
N16 C76 C77 115.4(11) . .
N16 C76 H76 122.3 . .
C77 C76 H76 122.3 . .
N18 C77 N17 113.2(11) . .
N18 C77 C76 126.9(11) . .
N17 C77 C76 119.4(11) . .
N17 C78 C79 112.2(12) . .
N17 C78 H78 123.9 . .
C79 C78 H78 123.9 . .
C78 C79 N18 105.5(11) . .
C78 C79 H79 127.2 . .
N18 C79 H79 127.2 . .
N18 C80 H80A 109.5 . .
N18 C80 H80B 109.5 . .
H80A C80 H80B 109.5 . .
N18 C80 H80C 109.5 . .
H80A C80 H80C 109.5 . .
H80B C80 H80C 109.5 . .
C86 C81 C82 117.5(12) . .
C86 C81 C68 117.1(11) . .
C82 C81 C68 125.4(11) . .
C83 C82 C81 121.8(11) . .
C83 C82 H82 119.1 . .
C81 C82 H82 119.1 . .
C82 C83 C84 120.0(12) . .
C82 C83 H83 120.0 . .
C84 C83 H83 120.0 . .
C83 C84 C85 119.7(12) . .
C83 C84 N19 121.6(11) . .
C85 C84 N19 118.6(11) . .
C86 C85 C84 120.7(13) . .
C86 C85 H85 119.6 . .
C84 C85 H85 119.6 . .
C81 C86 C85 120.2(13) . .
C81 C86 H86 119.9 . .
C85 C86 H86 119.9 . .
N19 C87 C88 111.3(12) . .
N19 C87 H87 124.3 . .
C88 C87 H87 124.3 . .
N21 C88 N20 109.4(11) . .
N21 C88 C87 133.7(13) . .
N20 C88 C87 116.9(11) . .
N20 C89 C90 106.7(14) . .
N20 C89 H89 126.6 . .
C90 C89 H89 126.6 . .
N21 C90 C89 109.3(11) . .
N21 C90 H90 125.3 . .
C89 C90 H90 125.3 . .
N21 C91 H91A 109.5 . .
N21 C91 H91B 109.5 . .
H91A C91 H91B 109.5 . .
N21 C91 H91C 109.5 . .
H91A C91 H91C 109.5 . .
H91B C91 H91C 109.5 . .
N23 C92 N24 111.2(12) . .
N23 C92 C96 119.2(13) . .
N24 C92 C96 129.3(13) . .
C94 C93 N23 112.2(12) . .
C94 C93 H93 123.9 . .
N23 C93 H93 123.9 . .
C93 C94 N24 106.3(13) . .
C93 C94 H94 126.8 . .
N24 C94 H94 126.8 . .
N24 C95 H95A 109.5 . .
N24 C95 H95B 109.5 . .
H95A C95 H95B 109.5 . .
N24 C95 H95C 109.5 . .
H95A C95 H95C 109.5 . .
H95B C95 H95C 109.5 . .
N22 C96 C92 111.4(13) . .
N22 C96 H96 124.3 . .
C92 C96 H96 124.3 . .
C98 C97 C102 121.4(12) . .
C98 C97 N22 118.6(11) . .
C102 C97 N22 119.9(11) . .
C97 C98 C99 120.1(12) . .
C97 C98 H98 119.9 . .
C99 C98 H98 119.9 . .
C100 C99 C98 120.0(11) . .
C100 C99 H99 120.0 . .
C98 C99 H99 120.0 . .
C101 C100 C99 117.9(11) . .
C101 C100 C103 121.4(10) . .
C99 C100 C103 120.7(10) . .
C100 C101 C102 121.5(11) . .
C100 C101 H101 119.3 . .
C102 C101 H101 119.3 . .
C97 C102 C101 118.9(12) . .
C97 C102 H102 120.5 . .
C101 C102 H102 120.5 . .
C104 C103 C104 118.3(12) 3_665 .
C104 C103 C100 120.7(10) 3_665 .
C104 C103 C100 120.9(10) . .
C103 C104 C103 121.7(12) 2_655 .
C103 C104 H104 119.1 2_655 .
C103 C104 H104 119.1 . .
N25 C105 N26 111.0(11) . .
N25 C105 C109 119.2(13) . .
N26 C105 C109 129.6(12) . .
C107 C106 N25 110.6(13) . .
C107 C106 H106 124.7 . .
N25 C106 H106 124.7 . .
C106 C107 N26 105.7(13) . .
C106 C107 H107 127.1 . .
N26 C107 H107 127.1 . .
N26 C108 H10A 109.5 . .
N26 C108 H10B 109.5 . .
H10A C108 H10B 109.5 . .
N26 C108 H10C 109.5 . .
H10A C108 H10C 109.5 . .
H10B C108 H10C 109.5 . .
N27 C109 C105 117.7(12) . .
N27 C109 H109 121.1 . .
C105 C109 H109 121.1 . .
C111 C110 C115 117.9(12) . .
C111 C110 N27 122.6(12) . .
C115 C110 N27 119.5(12) . .
C112 C111 C110 123.7(13) . .
C112 C111 H111 118.2 . .
C110 C111 H111 118.2 . .
C111 C112 C113 119.3(12) . .
C111 C112 H112 120.3 . .
C113 C112 H112 120.3 . .
C114 C113 C112 117.2(12) . .
C114 C113 C116 122.6(11) . .
C112 C113 C116 120.1(11) . .
C113 C114 C115 122.7(13) . .
C113 C114 H114 118.7 . .
C115 C114 H114 118.7 . .
C110 C115 C114 119.1(12) . .
C110 C115 H115 120.5 . .
C114 C115 H115 120.5 . .
C117 C116 C121 115.6(11) . .
C117 C116 C113 122.2(11) . .
C121 C116 C113 122.2(11) . .
C118 C117 C116 123.7(12) . .
C118 C117 H117 118.2 . .
C116 C117 H117 118.2 . .
C117 C118 C119 119.7(11) . .
C117 C118 C122 122.8(11) . .
C119 C118 C122 117.4(11) . .
C120 C119 C118 119.8(12) . .
C120 C119 H119 120.1 . .
C118 C119 H119 120.1 . .
C119 C120 C121 117.6(11) . .
C119 C120 C133 119.1(12) . .
C121 C120 C133 123.3(12) . .
C120 C121 C116 123.4(12) . .
C120 C121 H121 118.3 . .
C116 C121 H121 118.3 . .
C123 C122 C127 120.2(12) . .
C123 C122 C118 120.7(11) . .
C127 C122 C118 119.1(11) . .
C122 C123 C124 122.3(13) . .
C122 C123 H123 118.9 . .
C124 C123 H123 118.9 . .
C125 C124 C123 117.1(14) . .
C125 C124 H124 121.4 . .
C123 C124 H124 121.4 . .
C124 C125 N28 116.7(13) . .
C124 C125 C126 121.7(14) . .
N28 C125 C126 121.5(12) . .
C127 C126 C125 119.0(12) . .
C127 C126 H126 120.5 . .
C125 C126 H126 120.5 . .
C122 C127 C126 119.3(12) . .
C122 C127 H127 120.4 . .
C126 C127 H127 120.4 . .
N28 C128 C129 113.8(13) . .
N28 C128 H128 123.1 . .
C129 C128 H128 123.1 . .
N30 C129 C128 133.8(15) . .
N30 C129 N29 108.5(13) . .
C128 C129 N29 117.6(13) . .
N29 C130 C131 107.1(15) . .
N29 C130 H130 126.4 . .
C131 C130 H130 126.4 . .
N30 C131 C130 107.4(14) . .
N30 C131 H131 126.3 . .
C130 C131 H131 126.3 . .
N30 C132 H13A 109.5 . .
N30 C132 H13B 109.5 . .
H13A C132 H13B 109.5 . .
N30 C132 H13C 109.5 . .
H13A C132 H13C 109.5 . .
H13B C132 H13C 109.5 . .
C134 C133 C138 118.9(12) . .
C134 C133 C120 119.2(12) . .
C138 C133 C120 121.8(12) . .
C135 C134 C133 119.0(14) . .
C135 C134 H134 120.5 . .
C133 C134 H134 120.5 . .
C134 C135 C136 121.0(14) . .
C134 C135 H135 119.5 . .
C136 C135 H135 119.5 . .
C137 C136 C135 120.2(13) . .
C137 C136 N31 119.3(12) . .
C135 C136 N31 120.5(12) . .
C136 C137 C138 118.9(11) . .
C136 C137 H137 120.5 . .
C138 C137 H137 120.5 . .
C137 C138 C133 121.5(12) . .
C137 C138 H138 119.3 . .
C133 C138 H138 119.3 . .
N31 C139 C140 115.0(12) . .
N31 C139 H139 122.5 . .
C140 C139 H139 122.5 . .
N33 C140 N32 111.3(13) . .
N33 C140 C139 129.6(14) . .
N32 C140 C139 119.0(13) . .
C142 C141 N32 109.5(14) . .
C142 C141 H141 125.2 . .
N32 C141 H141 125.2 . .
C141 C142 N33 107.8(15) . .
C141 C142 H142 126.1 . .
N33 C142 H142 126.1 . .
N33 C143 H14A 109.5 . .
N33 C143 H14B 109.5 . .
H14A C143 H14B 109.5 . .
N33 C143 H14C 109.5 . .
H14A C143 H14C 109.5 . .
H14B C143 H14C 109.5 . .
N35 C144 N36 111.7(12) . .
N35 C144 C148 117.6(13) . .
N36 C144 C148 129.6(14) . .
C146 C145 N35 111.1(14) . .
C146 C145 H145 124.4 . .
N35 C145 H145 124.4 . .
N36 C146 C145 105.4(14) . .
N36 C146 H146 127.3 . .
C145 C146 H146 127.3 . .
N36 C147 H14D 109.5 . .
N36 C147 H14E 109.5 . .
H14D C147 H14E 109.5 . .
N36 C147 H14F 109.5 . .
H14D C147 H14F 109.5 . .
H14E C147 H14F 109.5 . .
N34 C148 C144 116.3(14) . .
N34 C148 H148 121.8 . .
C144 C148 H148 121.8 . .
C154 C149 C150 120.0(12) . .
C154 C149 N34 119.8(11) . .
C150 C149 N34 120.2(11) . .
C151 C150 C149 118.9(12) . .
C151 C150 H150 120.5 . .
C149 C150 H150 120.5 . .
C150 C151 C152 123.8(12) . .
C150 C151 H151 118.1 . .
C152 C151 H151 118.1 . .
C151 C152 C153 116.3(11) . .
C151 C152 C155 123.7(11) . .
C153 C152 C155 120.0(11) . .
C152 C153 C154 121.5(13) . .
C152 C153 H153 119.2 . .
C154 C153 H153 119.2 . .
C149 C154 C153 118.8(13) . .
C149 C154 H154 120.6 . .
C153 C154 H154 120.6 . .
C156 C155 C156 118.4(13) 2 .
C156 C155 C152 121.7(11) 2 .
C156 C155 C152 119.9(11) . .
C155 C156 C155 121.6(13) 3 .
C155 C156 H156 119.2 3 .
C155 C156 H156 119.2 . .
N1A C1A C2A 172(3) . .
C1A C2A H2A1 109.5 . .
C1A C2A H2A2 109.5 . .
H2A1 C2A H2A2 109.5 . .
C1A C2A H2A3 109.5 . .
H2A1 C2A H2A3 109.5 . .
H2A2 C2A H2A3 109.5 . .
N2A C3A C4A 175(3) . .
C3A C4A H4A1 109.5 . .
C3A C4A H4A2 109.5 . .
H4A1 C4A H4A2 109.5 . .
C3A C4A H4A3 109.5 . .
H4A1 C4A H4A3 109.5 . .
H4A2 C4A H4A3 109.5 . .
N3A C5A C6A 170(3) . .
C5A C6A H6A1 109.5 . .
C5A C6A H6A2 109.5 . .
H6A1 C6A H6A2 109.5 . .
C5A C6A H6A3 109.5 . .
H6A1 C6A H6A3 109.5 . .
H6A2 C6A H6A3 109.5 . .
C23A C24A H24A 109.5 . .
C23A C24A H24B 109.5 . .
H24A C24A H24B 109.5 . .
C23A C24A H24C 109.5 . .
H24A C24A H24C 109.5 . .
H24B C24A H24C 109.5 . .
N13A C23A C24A 177(2) . .
N4A C7A C8A 171(6) . .
C7A C8A H8A1 109.5 . .
C7A C8A H8A2 109.5 . .
H8A1 C8A H8A2 109.5 . .
C7A C8A H8A3 109.5 . .
H8A1 C8A H8A3 109.5 . .
H8A2 C8A H8A3 109.5 . .
C9A C10A H10D 109.5 . .
C9A C10A H10E 109.5 . .
H10D C10A H10E 109.5 . .
C9A C10A H10F 109.5 . .
H10D C10A H10F 109.5 . .
H10E C10A H10F 109.5 . .
N5A C9A C10A 164(3) . .
C12A C11A H11A 109.5 . .
C12A C11A H11B 109.5 . .
H11A C11A H11B 109.5 . .
C12A C11A H11C 109.5 . .
H11A C11A H11C 109.5 . .
H11B C11A H11C 109.5 . .
N6A C12A C11A 169(3) . .
N8A C13A C14A 166(5) . .
C13A C14A H14G 109.5 . .
C13A C14A H14H 109.5 . .
H14G C14A H14H 109.5 . .
C13A C14A H14I 109.5 . .
H14G C14A H14I 109.5 . .
H14H C14A H14I 109.5 . .
N9A C15A C16A 177(5) . .
C15A C16A H16A 109.5 . .
C15A C16A H16B 112.5 . .
H16A C16A H16B 109.5 . .
C15A C16A H16C 106.3 . .
H16A C16A H16C 109.5 . .
H16B C16A H16C 109.5 . .
C1 N1 C2 107.2(12) . .
C1 N1 Fe1 110.9(8) . .
C2 N1 Fe1 141.6(10) . .
C3 N2 C1 109.7(12) . .
C3 N2 C4 124.2(11) . .
C1 N2 C4 126.1(11) . .
C5 N3 C6 117.6(11) . .
C5 N3 Fe1 114.2(8) . .
C6 N3 Fe1 128.0(8) . .
C24 N4 C21 117.1(11) . .
C24 N4 Fe2 116.3(9) . .
C21 N4 Fe2 126.6(8) . .
C26 N5 C25 103.9(12) . .
C26 N5 Fe2 142.4(12) . .
C25 N5 Fe2 113.4(9) . .
C27 N6 C25 105.3(14) . .
C27 N6 C28 127.7(12) . .
C25 N6 C28 127.0(15) . .
C35 N7 C32 118.7(11) . .
C35 N7 Fe1 112.6(8) . 2_665
C32 N7 Fe1 128.4(8) . 2_665
C36 N8 C37 105.9(12) . .
C36 N8 Fe1 113.4(8) . 2_665
C37 N8 Fe1 140.7(11) . 2_665
C36 N9 C38 105.1(12) . .
C36 N9 C39 129.3(12) . .
C38 N9 C39 125.5(12) . .
C44 N10 C45 118.5(11) . .
C44 N10 Fe1 112.1(8) . .
C45 N10 Fe1 129.4(8) . .
C40 N11 C41 105.9(12) . .
C40 N11 Fe1 112.8(8) . .
C41 N11 Fe1 140.9(10) . .
C40 N12 C42 107.2(13) . .
C40 N12 C43 130.2(14) . .
C42 N12 C43 122.4(14) . .
C53 N13 C54 106.8(12) . .
C53 N13 Fe3 113.3(10) . .
C54 N13 Fe3 139.5(9) . .
C55 N14 C53 108.1(13) . .
C55 N14 C56 124.9(12) . .
C53 N14 C56 127.0(14) . .
C57 N15 C58 116.9(10) . .
C57 N15 Fe3 115.9(8) . .
C58 N15 Fe3 127.2(8) . .
C76 N16 C73 115.0(10) . .
C76 N16 Fe4 115.5(8) . .
C73 N16 Fe4 129.4(7) . .
C78 N17 C77 103.4(11) . .
C78 N17 Fe4 142.0(10) . .
C77 N17 Fe4 114.2(8) . .
C77 N18 C79 105.6(10) . .
C77 N18 C80 129.8(11) . .
C79 N18 C80 124.6(10) . .
C87 N19 C84 114.6(12) . .
C87 N19 Fe3 118.0(10) . 2_655
C84 N19 Fe3 127.1(9) . 2_655
C89 N20 C88 106.9(12) . .
C89 N20 Fe3 138.4(11) . 2_655
C88 N20 Fe3 114.2(8) . 2_655
C90 N21 C88 107.7(12) . .
C90 N21 C91 128.4(12) . .
C88 N21 C91 123.9(12) . .
C96 N22 C97 115.5(11) . .
C96 N22 Fe3 115.9(8) . .
C97 N22 Fe3 128.6(9) . .
C92 N23 C93 104.8(12) . .
C92 N23 Fe3 112.6(9) . .
C93 N23 Fe3 141.9(10) . .
C94 N24 C92 105.5(12) . .
C94 N24 C95 127.2(13) . .
C92 N24 C95 127.2(12) . .
C105 N25 C106 106.1(13) . .
C105 N25 Fe5 112.5(9) . .
C106 N25 Fe5 141.3(11) . .
C105 N26 C107 106.5(12) . .
C105 N26 C108 128.3(11) . .
C107 N26 C108 125.2(12) . .
C109 N27 C110 122.0(11) . .
C109 N27 Fe5 112.1(8) . .
C110 N27 Fe5 125.8(9) . .
C128 N28 C125 117.7(12) . .
C128 N28 Fe6 115.6(9) . .
C125 N28 Fe6 126.7(9) . .
C129 N29 C130 106.9(14) . .
C129 N29 Fe6 113.7(10) . .
C130 N29 Fe6 139.5(14) . .
C131 N30 C129 110.0(15) . .
C131 N30 C132 124.0(14) . .
C129 N30 C132 126.0(14) . .
C139 N31 C136 117.5(11) . .
C139 N31 Fe5 115.0(9) . 2
C136 N31 Fe5 127.3(8) . 2
C140 N32 C141 104.1(13) . .
C140 N32 Fe5 113.8(9) . 2
C141 N32 Fe5 142.0(11) . 2
C140 N33 C142 107.3(14) . .
C140 N33 C143 127.1(14) . .
C142 N33 C143 125.6(14) . .
C148 N34 C149 118.0(12) . .
C148 N34 Fe5 114.4(9) . .
C149 N34 Fe5 127.4(9) . .
C144 N35 C145 102.5(13) . .
C144 N35 Fe5 115.2(9) . .
C145 N35 Fe5 142.2(11) . .
C146 N36 C144 109.2(14) . .
C146 N36 C147 123.6(14) . .
C144 N36 C147 127.2(12) . .
F3 B1 F4 120.2(16) . .
F3 B1 F2 92.0(17) . .
F4 B1 F2 113.0(17) . .
F3 B1 F1 107.1(16) . .
F4 B1 F1 111.9(13) . .
F2 B1 F1 111.1(17) . .
F8 B2 F6 114.0(12) . .
F8 B2 F7 108.3(12) . .
F6 B2 F7 107.2(12) . .
F8 B2 F5 111.8(11) . .
F6 B2 F5 110.5(12) . .
F7 B2 F5 104.4(12) . .
F10 B3 F9 110.5(9) . .
F10 B3 F12 110.3(9) . .
F9 B3 F12 109.2(9) . .
F10 B3 F11 109.7(9) . .
F9 B3 F11 109.2(9) . .
F12 B3 F11 108.0(9) . .
F10A B3 F11A 112.3(8) . .
F10A B3 F12A 110.6(8) . .
F11A B3 F12A 108.6(8) . .
F10A B3 F9A 109.4(8) . .
F11A B3 F9A 108.4(8) . .
F12A B3 F9A 107.4(8) . .
F14 B4 F13 109(2) . .
F14 B4 F15 103(2) . .
F13 B4 F15 98(2) . .
F14 B4 F16 76(2) . .
F13 B4 F16 107(2) . .
F15 B4 F16 153(3) . .
B4 F14 F16 51.9(11) . .
B4 F16 F14 51.7(11) . .
F18 B5 F17 119(2) . .
F18A B5 F17 112.4(16) . .
F18 B5 F19 126.4(19) . .
F18A B5 F19 109.0(15) . .
F17 B5 F19 109.5(15) . .
F18 B5 F20 83(2) . .
F18A B5 F20 113.5(17) . .
F17 B5 F20 108.8(15) . .
F19 B5 F20 103.3(15) . .
F23 B6 F22 110.4(17) . .
F23 B6 F21 108.6(18) . .
F22 B6 F21 110.5(17) . .
F23 B6 F24 104.0(17) . .
F22 B6 F24 109.1(17) . .
F21 B6 F24 114.2(18) . .
F27 B7 F28 112(2) . .
F27 B7 F26 104(2) . .
F28 B7 F26 114.7(18) . .
F27 B7 F25 101(2) . .
F28 B7 F25 120(2) . .
F26 B7 F25 103.5(19) . .
F31 B8 F30 99.8(19) . .
F31 B8 F32 106(2) . .
F30 B8 F32 113(2) . .
F31 B8 F29 115(2) . .
F30 B8 F29 118(2) . .
F32 B8 F29 105(2) . .
F36 B9 F34 106(3) . .
F36 B9 F35 120(3) . .
F34 B9 F35 102(3) . .
F36 B9 F33 122(3) . .
F34 B9 F33 102(3) . .
F35 B9 F33 102(3) . .
N8 Fe1 N11 90.1(4) 3_565 .
N8 Fe1 N1 95.4(4) 3_565 .
N11 Fe1 N1 95.2(4) . .
N8 Fe1 N3 172.1(4) 3_565 .
N11 Fe1 N3 90.2(4) . .
N1 Fe1 N3 76.7(4) . .
N8 Fe1 N10 92.4(4) 3_565 .
N11 Fe1 N10 77.2(4) . .
N1 Fe1 N10 169.1(4) . .
N3 Fe1 N10 95.4(4) . .
N8 Fe1 N7 76.3(4) 3_565 3_565
N11 Fe1 N7 164.8(4) . 3_565
N1 Fe1 N7 92.8(4) . 3_565
N3 Fe1 N7 104.3(4) . 3_565
N10 Fe1 N7 96.4(4) . 3_565
N5 Fe2 N5 92.2(5) 2_665 3_565
N5 Fe2 N5 92.2(5) 2_665 .
N5 Fe2 N5 92.2(5) 3_565 .
N5 Fe2 N4 172.2(5) 2_665 .
N5 Fe2 N4 88.8(4) 3_565 .
N5 Fe2 N4 80.0(5) . .
N5 Fe2 N4 88.8(4) 2_665 3_565
N5 Fe2 N4 80.0(5) 3_565 3_565
N5 Fe2 N4 172.2(5) . 3_565
N4 Fe2 N4 99.0(4) . 3_565
N5 Fe2 N4 80.0(5) 2_665 2_665
N5 Fe2 N4 172.2(5) 3_565 2_665
N5 Fe2 N4 88.8(4) . 2_665
N4 Fe2 N4 99.0(4) . 2_665
N4 Fe2 N4 99.0(4) 3_565 2_665
N20 Fe3 N13 88.8(5) 3_665 .
N20 Fe3 N15 168.7(5) 3_665 .
N13 Fe3 N15 80.7(4) . .
N20 Fe3 N23 93.2(5) 3_665 .
N13 Fe3 N23 93.5(5) . .
N15 Fe3 N23 91.5(4) . .
N20 Fe3 N19 79.0(5) 3_665 3_665
N13 Fe3 N19 87.9(5) . 3_665
N15 Fe3 N19 96.5(4) . 3_665
N23 Fe3 N19 172.1(4) . 3_665
N20 Fe3 N22 92.7(4) 3_665 .
N13 Fe3 N22 172.6(5) . .
N15 Fe3 N22 98.3(4) . .
N23 Fe3 N22 79.2(4) . .
N19 Fe3 N22 99.5(4) 3_665 .
N17 Fe4 N17 99.2(3) 3_665 .
N17 Fe4 N17 99.2(3) 3_665 2_655
N17 Fe4 N17 99.2(4) . 2_655
N17 Fe4 N16 84.8(4) 3_665 .
N17 Fe4 N16 75.0(4) . .
N17 Fe4 N16 173.5(4) 2_655 .
N17 Fe4 N16 173.5(4) 3_665 2_655
N17 Fe4 N16 84.8(4) . 2_655
N17 Fe4 N16 75.0(4) 2_655 2_655
N16 Fe4 N16 101.2(3) . 2_655
N17 Fe4 N16 75.0(4) 3_665 3_665
N17 Fe4 N16 173.5(4) . 3_665
N17 Fe4 N16 84.8(4) 2_655 3_665
N16 Fe4 N16 101.2(3) . 3_665
N16 Fe4 N16 101.2(3) 2_655 3_665
N32 Fe5 N35 98.6(4) 3 .
N32 Fe5 N25 90.8(4) 3 .
N35 Fe5 N25 95.6(5) . .
N32 Fe5 N27 167.8(4) 3 .
N35 Fe5 N27 87.8(4) . .
N25 Fe5 N27 78.2(4) . .
N32 Fe5 N34 90.7(4) 3 .
N35 Fe5 N34 75.9(4) . .
N25 Fe5 N34 171.5(4) . .
N27 Fe5 N34 100.9(4) . .
N32 Fe5 N31 76.7(4) 3 3
N35 Fe5 N31 173.5(4) . 3
N25 Fe5 N31 89.1(4) . 3
N27 Fe5 N31 97.6(4) . 3
N34 Fe5 N31 99.4(4) . 3
N29 Fe6 N29 93.8(5) . 3
N29 Fe6 N29 93.8(5) . 2
N29 Fe6 N29 93.8(5) 3 2
N29 Fe6 N28 88.8(5) . 2
N29 Fe6 N28 172.3(5) 3 2
N29 Fe6 N28 78.9(5) 2 2
N29 Fe6 N28 172.3(5) . 3
N29 Fe6 N28 78.9(5) 3 3
N29 Fe6 N28 88.8(5) 2 3
N28 Fe6 N28 98.8(4) 2 3
N29 Fe6 N28 78.9(5) . .
N29 Fe6 N28 88.8(5) 3 .
N29 Fe6 N28 172.3(5) 2 .
N28 Fe6 N28 98.8(4) 2 .
N28 Fe6 N28 98.8(4) 3 .

loop_
_geom_bond_atom_site_label_1
_geom_bond_atom_site_label_2
_geom_bond_distance
_geom_bond_site_symmetry_2
C1 N1 1.316(18) .
C1 N2 1.386(17) .
C1 C5 1.498(19) .
C2 N1 1.379(17) .
C2 C3 1.38(2) .
C2 H2 0.9500 .
C3 N2 1.351(19) .
C3 H3 0.9500 .
C4 N2 1.507(19) .
C4 H4A 0.9800 .
C4 H4B 0.9800 .
C4 H4C 0.9800 .
C5 N3 1.284(17) .
C5 H5 0.9500 .
C6 C7 1.399(19) .
C6 C11 1.430(18) .
C6 N3 1.499(16) .
C7 C8 1.419(19) .
C7 H7 0.9500 .
C8 C9 1.427(18) .
C8 H8 0.9500 .
C9 C10 1.403(19) .
C9 C12 1.542(18) .
C10 C11 1.407(18) .
C10 H10 0.9500 .
C11 H11 0.9500 .
C12 C13 1.434(17) .
C12 C17 1.437(17) .
C13 C14 1.426(17) .
C13 H13 0.9500 .
C14 C15 1.440(19) .
C14 C18 1.483(18) .
C15 C16 1.396(19) .
C15 H15 0.9500 .
C16 C17 1.423(18) .
C16 C29 1.510(18) .
C17 H17 0.9500 .
C18 C19 1.429(18) .
C18 C23 1.459(18) .
C19 C20 1.418(18) .
C19 H19 0.9500 .
C20 C21 1.415(19) .
C20 H20 0.9500 .
C21 C22 1.39(2) .
C21 N4 1.457(17) .
C22 C23 1.37(2) .
C22 H22 0.9500 .
C23 H23 0.9500 .
C24 N4 1.332(17) .
C24 C25 1.44(2) .
C24 H24 0.9500 .
C25 N6 1.391(19) .
C25 N5 1.40(2) .
C26 N5 1.367(19) .
C26 C27 1.40(2) .
C26 H26 0.9500 .
C27 N6 1.38(2) .
C27 H27 0.9500 .
C28 N6 1.51(2) .
C28 H28A 0.9800 .
C28 H28B 0.9800 .
C28 H28C 0.9800 .
C29 C34 1.409(19) .
C29 C30 1.412(18) .
C30 C31 1.398(18) .
C30 H30 0.9500 .
C31 C32 1.363(19) .
C31 H31 0.9500 .
C32 C33 1.431(19) .
C32 N7 1.467(16) .
C33 C34 1.427(19) .
C33 H33 0.9500 .
C34 H34 0.9500 .
C35 N7 1.277(17) .
C35 C36 1.452(18) .
C35 H35 0.9500 .
C36 N8 1.333(17) .
C36 N9 1.394(17) .
C37 C38 1.37(2) .
C37 N8 1.391(19) .
C37 H37 0.9500 .
C38 N9 1.41(2) .
C38 H38 0.9500 .
C39 N9 1.47(2) .
C39 H39A 0.9800 .
C39 H39B 0.9800 .
C39 H39C 0.9800 .
C40 N11 1.351(17) .
C40 N12 1.379(17) .
C40 C44 1.46(2) .
C41 C42 1.42(3) .
C41 N11 1.433(19) .
C41 H41 0.9500 .
C42 N12 1.43(2) .
C42 H42 0.9500 .
C43 N12 1.46(2) .
C43 H43A 0.9800 .
C43 H43B 0.9800 .
C43 H43C 0.9800 .
C44 N10 1.350(17) .
C44 H44 0.9500 .
C45 C50 1.40(2) .
C45 C46 1.422(18) .
C45 N10 1.461(17) .
C46 C47 1.420(18) .
C46 H46 0.9500 .
C47 C48 1.427(19) .
C47 H47 0.9500 .
C48 C49 1.42(2) .
C48 C51 1.527(18) .
C49 C50 1.40(2) .
C49 H49 0.9500 .
C50 H50 0.9500 .
C51 C52 1.426(18) 3_565
C51 C52 1.435(18) .
C52 C51 1.426(18) 2_665
C52 H52 0.9500 .
C53 N13 1.33(2) .
C53 N14 1.395(19) .
C53 C57 1.48(2) .
C54 C55 1.38(2) .
C54 N13 1.411(19) .
C54 H54 0.9500 .
C55 N14 1.39(2) .
C55 H55 0.9500 .
C56 N14 1.47(2) .
C56 H56A 0.9800 .
C56 H56B 0.9800 .
C56 H56C 0.9800 .
C57 N15 1.298(17) .
C57 H57 0.9500 .
C58 C59 1.41(2) .
C58 C63 1.423(19) .
C58 N15 1.503(17) .
C59 C60 1.45(2) .
C59 H59 0.9500 .
C60 C61 1.443(19) .
C60 H60 0.9500 .
C61 C62 1.412(18) .
C61 C64 1.530(18) .
C62 C63 1.411(19) .
C62 H62 0.9500 .
C63 H63 0.9500 .
C64 C69 1.399(18) .
C64 C65 1.407(18) .
C65 C66 1.396(18) .
C65 H65 0.9500 .
C66 C67 1.439(17) .
C66 C70 1.490(18) .
C67 C68 1.415(18) .
C67 H67 0.9500 .
C68 C69 1.420(17) .
C68 C81 1.490(18) .
C69 H69 0.9500 .
C70 C75 1.412(18) .
C70 C71 1.458(17) .
C71 C72 1.381(18) .
C71 H71 0.9500 .
C72 C73 1.424(18) .
C72 H72 0.9500 .
C73 C74 1.430(17) .
C73 N16 1.469(15) .
C74 C75 1.381(18) .
C74 H74 0.9500 .
C75 H75 0.9500 .
C76 N16 1.320(16) .
C76 C77 1.481(18) .
C76 H76 0.9500 .
C77 N18 1.359(17) .
C77 N17 1.386(17) .
C78 N17 1.361(18) .
C78 C79 1.40(2) .
C78 H78 0.9500 .
C79 N18 1.416(16) .
C79 H79 0.9500 .
C80 N18 1.521(17) .
C80 H80A 0.9800 .
C80 H80B 0.9800 .
C80 H80C 0.9800 .
C81 C86 1.40(2) .
C81 C82 1.472(18) .
C82 C83 1.381(18) .
C82 H82 0.9500 .
C83 C84 1.386(18) .
C83 H83 0.9500 .
C84 C85 1.442(19) .
C84 N19 1.498(18) .
C85 C86 1.41(2) .
C85 H85 0.9500 .
C86 H86 0.9500 .
C87 N19 1.285(18) .
C87 C88 1.470(19) .
C87 H87 0.9500 .
C88 N21 1.374(17) .
C88 N20 1.402(19) .
C89 N20 1.397(19) .
C89 C90 1.41(2) .
C89 H89 0.9500 .
C90 N21 1.36(2) .
C90 H90 0.9500 .
C91 N21 1.497(19) .
C91 H91A 0.9800 .
C91 H91B 0.9800 .
C91 H91C 0.9800 .
C92 N23 1.336(19) .
C92 N24 1.428(18) .
C92 C96 1.49(2) .
C93 C94 1.36(2) .
C93 N23 1.387(18) .
C93 H93 0.9500 .
C94 N24 1.393(19) .
C94 H94 0.9500 .
C95 N24 1.47(2) .
C95 H95A 0.9800 .
C95 H95B 0.9800 .
C95 H95C 0.9800 .
C96 N22 1.337(18) .
C96 H96 0.9500 .
C97 C98 1.353(19) .
C97 C102 1.420(18) .
C97 N22 1.506(16) .
C98 C99 1.459(19) .
C98 H98 0.9500 .
C99 C100 1.422(18) .
C99 H99 0.9500 .
C100 C101 1.412(18) .
C100 C103 1.544(17) .
C101 C102 1.427(18) .
C101 H101 0.9500 .
C102 H102 0.9500 .
C103 C104 1.427(18) 3_665
C103 C104 1.437(18) .
C104 C103 1.427(18) 2_655
C104 H104 0.9500 .
C105 N25 1.317(18) .
C105 N26 1.373(18) .
C105 C109 1.489(19) .
C106 C107 1.36(2) .
C106 N25 1.364(19) .
C106 H106 0.9500 .
C107 N26 1.384(19) .
C107 H107 0.9500 .
C108 N26 1.46(2) .
C108 H10A 0.9800 .
C108 H10B 0.9800 .
C108 H10C 0.9800 .
C109 N27 1.303(17) .
C109 H109 0.9500 .
C110 C111 1.40(2) .
C110 C115 1.42(2) .
C110 N27 1.460(17) .
C111 C112 1.39(2) .
C111 H111 0.9500 .
C112 C113 1.44(2) .
C112 H112 0.9500 .
C113 C114 1.404(19) .
C113 C116 1.512(19) .
C114 C115 1.43(2) .
C114 H114 0.9500 .
C115 H115 0.9500 .
C116 C117 1.403(19) .
C116 C121 1.442(18) .
C117 C118 1.398(18) .
C117 H117 0.9500 .
C118 C119 1.444(18) .
C118 C122 1.488(19) .
C119 C120 1.421(19) .
C119 H119 0.9500 .
C120 C121 1.44(2) .
C120 C133 1.511(19) .
C121 H121 0.9500 .
C122 C123 1.37(2) .
C122 C127 1.409(19) .
C123 C124 1.45(2) .
C123 H123 0.9500 .
C124 C125 1.37(2) .
C124 H124 0.9500 .
C125 N28 1.422(19) .
C125 C126 1.44(2) .
C126 C127 1.419(19) .
C126 H126 0.9500 .
C127 H127 0.9500 .
C128 N28 1.370(19) .
C128 C129 1.38(2) .
C128 H128 0.9500 .
C129 N30 1.38(2) .
C129 N29 1.40(2) .
C130 N29 1.40(2) .
C130 C131 1.44(3) .
C130 H130 0.9500 .
C131 N30 1.35(2) .
C131 H131 0.9500 .
C132 N30 1.54(2) .
C132 H13A 0.9800 .
C132 H13B 0.9800 .
C132 H13C 0.9800 .
C133 C134 1.42(2) .
C133 C138 1.424(19) .
C134 C135 1.40(2) .
C134 H134 0.9500 .
C135 C136 1.43(2) .
C135 H135 0.9500 .
C136 C137 1.390(18) .
C136 N31 1.461(17) .
C137 C138 1.412(18) .
C137 H137 0.9500 .
C138 H138 0.9500 .
C139 N31 1.262(17) .
C139 C140 1.49(2) .
C139 H139 0.9500 .
C140 N33 1.349(19) .
C140 N32 1.367(19) .
C141 C142 1.34(3) .
C141 N32 1.42(2) .
C141 H141 0.9500 .
C142 N33 1.39(2) .
C142 H142 0.9500 .
C143 N33 1.51(2) .
C143 H14A 0.9800 .
C143 H14B 0.9800 .
C143 H14C 0.9800 .
C144 N35 1.37(2) .
C144 N36 1.41(2) .
C144 C148 1.46(2) .
C145 C146 1.40(3) .
C145 N35 1.480(19) .
C145 H145 0.9500 .
C146 N36 1.39(2) .
C146 H146 0.9500 .
C147 N36 1.51(2) .
C147 H14D 0.9800 .
C147 H14E 0.9800 .
C147 H14F 0.9800 .
C148 N34 1.317(19) .
C148 H148 0.9500 .
C149 C154 1.42(2) .
C149 C150 1.427(19) .
C149 N34 1.509(17) .
C150 C151 1.399(19) .
C150 H150 0.9500 .
C151 C152 1.410(19) .
C151 H151 0.9500 .
C152 C153 1.435(19) .
C152 C155 1.520(19) .
C153 C154 1.44(2) .
C153 H153 0.9500 .
C154 H154 0.9500 .
C155 C156 1.445(19) 2
C155 C156 1.457(19) .
C156 C155 1.445(19) 3
C156 H156 0.9500 .
N1A C1A 1.08(2) .
C1A C2A 1.47(4) .
C2A H2A1 0.9800 .
C2A H2A2 0.9800 .
C2A H2A3 0.9800 .
N2A C3A 1.30(4) .
C3A C4A 1.43(4) .
C4A H4A1 0.9800 .
C4A H4A2 0.9800 .
C4A H4A3 0.9800 .
N3A C5A 1.19(3) .
C5A C6A 1.41(4) .
C6A H6A1 0.9800 .
C6A H6A2 0.9800 .
C6A H6A3 0.9800 .
C24A C23A 1.51(3) .
C24A H24A 0.9800 .
C24A H24B 0.9800 .
C24A H24C 0.9800 .
N13A C23A 1.19(2) .
N4A C7A 1.11(6) .
C7A C8A 1.41(6) .
C8A H8A1 0.9800 .
C8A H8A2 0.9800 .
C8A H8A3 0.9800 .
N5A C9A 1.07(3) .
C10A C9A 1.57(5) .
C10A H10D 0.9800 .
C10A H10E 0.9800 .
C10A H10F 0.9800 .
N6A C12A 1.19(4) .
C11A C12A 1.44(4) .
C11A H11A 0.9800 .
C11A H11B 0.9800 .
C11A H11C 0.9800 .
N8A C13A 1.46(5) .
C13A C14A 1.545(15) .
C14A H14G 0.9800 .
C14A H14H 0.9800 .
C14A H14I 0.9800 .
N9A C15A 1.13(5) .
C15A C16A 1.27(5) .
C16A H16A 0.9800 .
C16A H16B 0.9800 .
C16A H16C 0.9800 .
N1 Fe1 2.204(12) .
N3 Fe1 2.218(11) .
N4 Fe2 2.048(11) .
N5 Fe2 1.989(11) .
N7 Fe1 2.275(11) 2_665
N8 Fe1 2.110(12) 2_665
N10 Fe1 2.240(11) .
N11 Fe1 2.183(11) .
N13 Fe3 2.003(12) .
N15 Fe3 2.013(10) .
N16 Fe4 2.288(10) .
N17 Fe4 2.189(11) .
N19 Fe3 2.080(13) 2_655
N20 Fe3 1.961(11) 2_655
N22 Fe3 2.082(11) .
N23 Fe3 2.041(13) .
N25 Fe5 2.145(13) .
N27 Fe5 2.198(11) .
N28 Fe6 2.055(11) .
N29 Fe6 2.018(13) .
N31 Fe5 2.243(11) 2
N32 Fe5 2.089(12) 2
N34 Fe5 2.230(12) .
N35 Fe5 2.121(14) .
B1 F3 1.376(13) .
B1 F4 1.382(12) .
B1 F2 1.383(14) .
B1 F1 1.384(13) .
B2 F8 1.394(17) .
B2 F6 1.393(17) .
B2 F7 1.40(2) .
B2 F5 1.446(18) .
B3 F10 1.35(2) .
B3 F9 1.35(2) .
B3 F12 1.36(2) .
B3 F11 1.37(2) .
B3 F10A 1.414(15) .
B3 F11A 1.426(15) .
B3 F12A 1.447(15) .
B3 F9A 1.455(15) .
B4 F14 1.415(19) .
B4 F13 1.416(19) .
B4 F15 1.417(18) .
B4 F16 1.418(19) .
F14 F16 1.75(4) .
B5 F18 1.30(4) .
B5 F18A 1.43(2) .
B5 F17 1.39(2) .
B5 F19 1.42(2) .
B5 F20 1.46(3) .
B6 F23 1.467(14) .
B6 F22 1.467(14) .
B6 F21 1.472(14) .
B6 F24 1.472(14) .
B7 F27 1.434(15) .
B7 F28 1.438(15) .
B7 F26 1.445(15) .
B7 F25 1.446(15) .
B8 F31 1.398(15) .
B8 F30 1.403(15) .
B8 F32 1.405(16) .
B8 F29 1.410(15) .
B9 F36 1.32(4) .
B9 F34 1.44(4) .
B9 F35 1.48(4) .
B9 F33 1.53(4) .
Fe1 N8 2.109(12) 3_565
Fe1 N7 2.275(11) 3_565
Fe2 N5 1.989(11) 2_665
Fe2 N5 1.989(11) 3_565
Fe2 N4 2.048(11) 3_565
Fe2 N4 2.048(11) 2_665
Fe3 N20 1.961(11) 3_665
Fe3 N19 2.080(13) 3_665
Fe4 N17 2.189(11) 3_665
Fe4 N17 2.189(11) 2_655
Fe4 N16 2.288(10) 2_655
Fe4 N16 2.288(10) 3_665
Fe5 N32 2.089(12) 3
Fe5 N31 2.242(11) 3
Fe6 N29 2.018(13) 3
Fe6 N29 2.018(13) 2
Fe6 N28 2.055(11) 2
Fe6 N28 2.055(11) 3

loop_
_geom_torsion_atom_site_label_1
_geom_torsion_atom_site_label_2
_geom_torsion_atom_site_label_3
_geom_torsion_atom_site_label_4
_geom_torsion
_geom_torsion_site_symmetry_1
_geom_torsion_site_symmetry_2
_geom_torsion_site_symmetry_3
_geom_torsion_site_symmetry_4
N1 C2 C3 N2 -2.3(15) . . . .
N1 C1 C5 N3 -3.9(18) . . . .
N2 C1 C5 N3 -179.4(12) . . . .
C11 C6 C7 C8 2(2) . . . .
N3 C6 C7 C8 -174.0(12) . . . .
C6 C7 C8 C9 -2(2) . . . .
C7 C8 C9 C10 0(2) . . . .
C7 C8 C9 C12 175.0(12) . . . .
C8 C9 C10 C11 1.9(19) . . . .
C12 C9 C10 C11 -172.8(12) . . . .
C9 C10 C11 C6 -2(2) . . . .
C7 C6 C11 C10 0.4(19) . . . .
N3 C6 C11 C10 175.9(12) . . . .
C10 C9 C12 C13 -149.7(13) . . . .
C8 C9 C12 C13 35.8(17) . . . .
C10 C9 C12 C17 31.6(18) . . . .
C8 C9 C12 C17 -142.9(13) . . . .
C17 C12 C13 C14 1.5(18) . . . .
C9 C12 C13 C14 -177.3(11) . . . .
C12 C13 C14 C15 -0.1(19) . . . .
C12 C13 C14 C18 176.1(11) . . . .
C13 C14 C15 C16 -2.1(18) . . . .
C18 C14 C15 C16 -178.3(11) . . . .
C14 C15 C16 C17 2.8(18) . . . .
C14 C15 C16 C29 -179.2(11) . . . .
C15 C16 C17 C12 -1.4(19) . . . .
C29 C16 C17 C12 -179.3(12) . . . .
C13 C12 C17 C16 -0.8(18) . . . .
C9 C12 C17 C16 178.0(11) . . . .
C13 C14 C18 C19 50.0(17) . . . .
C15 C14 C18 C19 -133.7(13) . . . .
C13 C14 C18 C23 -127.6(14) . . . .
C15 C14 C18 C23 48.7(17) . . . .
C23 C18 C19 C20 2.3(18) . . . .
C14 C18 C19 C20 -175.3(11) . . . .
C18 C19 C20 C21 -1.4(19) . . . .
C19 C20 C21 C22 0(2) . . . .
C19 C20 C21 N4 177.5(12) . . . .
C20 C21 C22 C23 1(2) . . . .
N4 C21 C22 C23 -176.8(13) . . . .
C21 C22 C23 C18 0(2) . . . .
C19 C18 C23 C22 -2(2) . . . .
C14 C18 C23 C22 176.0(14) . . . .
N4 C24 C25 N6 178.4(14) . . . .
N4 C24 C25 N5 -0.4(17) . . . .
N5 C26 C27 N6 0.8(17) . . . .
C15 C16 C29 C34 -145.6(14) . . . .
C17 C16 C29 C34 32(2) . . . .
C15 C16 C29 C30 31.1(19) . . . .
C17 C16 C29 C30 -151.0(13) . . . .
C34 C29 C30 C31 0(2) . . . .
C16 C29 C30 C31 -176.2(13) . . . .
C29 C30 C31 C32 1(2) . . . .
C30 C31 C32 C33 -6(2) . . . .
C30 C31 C32 N7 175.3(12) . . . .
C31 C32 C33 C34 10(2) . . . .
N7 C32 C33 C34 -171.4(14) . . . .
C30 C29 C34 C33 3(2) . . . .
C16 C29 C34 C33 -179.7(14) . . . .
C32 C33 C34 C29 -9(2) . . . .
N7 C35 C36 N8 -0.3(17) . . . .
N7 C35 C36 N9 -176.6(12) . . . .
N8 C37 C38 N9 1.2(18) . . . .
N11 C41 C42 N12 0.8(17) . . . .
N11 C40 C44 N10 -1.9(18) . . . .
N12 C40 C44 N10 174.9(12) . . . .
C50 C45 C46 C47 -3(2) . . . .
N10 C45 C46 C47 175.2(11) . . . .
C45 C46 C47 C48 -1(2) . . . .
C46 C47 C48 C49 3(2) . . . .
C46 C47 C48 C51 -178.3(12) . . . .
C47 C48 C49 C50 -3(2) . . . .
C51 C48 C49 C50 179.1(16) . . . .
C46 C45 C50 C49 4(3) . . . .
N10 C45 C50 C49 -174.4(16) . . . .
C48 C49 C50 C45 -1(3) . . . .
C49 C48 C51 C52 -146.7(14) . . . 3_565
C47 C48 C51 C52 35.2(17) . . . 3_565
C49 C48 C51 C52 32.1(19) . . . .
C47 C48 C51 C52 -146.0(12) . . . .
C52 C51 C52 C51 0(2) 3_565 . . 2_665
C48 C51 C52 C51 -178.9(8) . . . 2_665
N13 C54 C55 N14 0.1(18) . . . .
N13 C53 C57 N15 0.5(18) . . . .
N14 C53 C57 N15 -172.9(15) . . . .
C63 C58 C59 C60 3(2) . . . .
N15 C58 C59 C60 -179.6(14) . . . .
C58 C59 C60 C61 -1(2) . . . .
C59 C60 C61 C62 -1(2) . . . .
C59 C60 C61 C64 177.3(13) . . . .
C60 C61 C62 C63 1(2) . . . .
C64 C61 C62 C63 -177.4(12) . . . .
C61 C62 C63 C58 1(2) . . . .
C59 C58 C63 C62 -3(2) . . . .
N15 C58 C63 C62 179.7(11) . . . .
C62 C61 C64 C69 49.7(17) . . . .
C60 C61 C64 C69 -128.5(14) . . . .
C62 C61 C64 C65 -133.9(13) . . . .
C60 C61 C64 C65 47.9(17) . . . .
C69 C64 C65 C66 -3.3(17) . . . .
C61 C64 C65 C66 -179.9(11) . . . .
C64 C65 C66 C67 2.1(18) . . . .
C64 C65 C66 C70 175.1(11) . . . .
C65 C66 C67 C68 1.5(17) . . . .
C70 C66 C67 C68 -171.7(11) . . . .
C66 C67 C68 C69 -3.6(17) . . . .
C66 C67 C68 C81 172.2(11) . . . .
C65 C64 C69 C68 1.1(17) . . . .
C61 C64 C69 C68 177.6(11) . . . .
C67 C68 C69 C64 2.4(18) . . . .
C81 C68 C69 C64 -173.4(12) . . . .
C65 C66 C70 C75 29.3(17) . . . .
C67 C66 C70 C75 -157.6(11) . . . .
C65 C66 C70 C71 -148.9(12) . . . .
C67 C66 C70 C71 24.2(17) . . . .
C75 C70 C71 C72 -2.2(19) . . . .
C66 C70 C71 C72 176.1(12) . . . .
C70 C71 C72 C73 0.2(19) . . . .
C71 C72 C73 C74 0.3(18) . . . .
C71 C72 C73 N16 -172.1(11) . . . .
C72 C73 C74 C75 1.1(18) . . . .
N16 C73 C74 C75 173.6(10) . . . .
C73 C74 C75 C70 -3.1(18) . . . .
C71 C70 C75 C74 3.6(18) . . . .
C66 C70 C75 C74 -174.6(11) . . . .
N16 C76 C77 N18 -169.5(11) . . . .
N16 C76 C77 N17 1.7(16) . . . .
N17 C78 C79 N18 0.4(15) . . . .
C67 C68 C81 C86 -127.8(15) . . . .
C69 C68 C81 C86 47.9(19) . . . .
C67 C68 C81 C82 51.6(18) . . . .
C69 C68 C81 C82 -132.7(13) . . . .
C86 C81 C82 C83 3(2) . . . .
C68 C81 C82 C83 -176.3(12) . . . .
C81 C82 C83 C84 -1(2) . . . .
C82 C83 C84 C85 0(2) . . . .
C82 C83 C84 N19 177.8(12) . . . .
C83 C84 C85 C86 0(3) . . . .
N19 C84 C85 C86 -178.7(16) . . . .
C82 C81 C86 C85 -4(3) . . . .
C68 C81 C86 C85 175.6(16) . . . .
C84 C85 C86 C81 3(3) . . . .
N19 C87 C88 N21 177.0(13) . . . .
N19 C87 C88 N20 0.9(17) . . . .
N20 C89 C90 N21 -0.9(16) . . . .
N23 C93 C94 N24 0.7(16) . . . .
N23 C92 C96 N22 -4.0(18) . . . .
N24 C92 C96 N22 -177.0(13) . . . .
C102 C97 C98 C99 0(2) . . . .
N22 C97 C98 C99 -176.8(13) . . . .
C97 C98 C99 C100 4(2) . . . .
C98 C99 C100 C101 -6(2) . . . .
C98 C99 C100 C103 174.3(13) . . . .
C99 C100 C101 C102 4.4(19) . . . .
C103 C100 C101 C102 -175.6(11) . . . .
C98 C97 C102 C101 -1(2) . . . .
N22 C97 C102 C101 175.4(12) . . . .
C100 C101 C102 C97 -1.1(19) . . . .
C101 C100 C103 C104 42.8(17) . . . 3_665
C99 C100 C103 C104 -137.2(13) . . . 3_665
C101 C100 C103 C104 -141.4(12) . . . .
C99 C100 C103 C104 38.6(17) . . . .
C104 C103 C104 C103 0(2) 3_665 . . 2_655
C100 C103 C104 C103 -176.3(8) . . . 2_655
N25 C106 C107 N26 -2.6(17) . . . .
N25 C105 C109 N27 0.1(18) . . . .
N26 C105 C109 N27 -174.2(13) . . . .
C115 C110 C111 C112 -1(2) . . . .
N27 C110 C111 C112 176.4(14) . . . .
C110 C111 C112 C113 -3(2) . . . .
C111 C112 C113 C114 4(2) . . . .
C111 C112 C113 C116 -175.3(13) . . . .
C112 C113 C114 C115 -2(2) . . . .
C116 C113 C114 C115 177.3(14) . . . .
C111 C110 C115 C114 3(2) . . . .
N27 C110 C115 C114 -174.4(14) . . . .
C113 C114 C115 C110 -1(2) . . . .
C114 C113 C116 C117 29(2) . . . .
C112 C113 C116 C117 -151.7(13) . . . .
C114 C113 C116 C121 -148.2(14) . . . .
C112 C113 C116 C121 31.3(19) . . . .
C121 C116 C117 C118 4.8(18) . . . .
C113 C116 C117 C118 -172.4(12) . . . .
C116 C117 C118 C119 -4.2(18) . . . .
C116 C117 C118 C122 172.3(12) . . . .
C117 C118 C119 C120 0.1(17) . . . .
C122 C118 C119 C120 -176.6(12) . . . .
C118 C119 C120 C121 3.0(18) . . . .
C118 C119 C120 C133 -179.0(11) . . . .
C119 C120 C121 C116 -2(2) . . . .
C133 C120 C121 C116 179.7(13) . . . .
C117 C116 C121 C120 -1(2) . . . .
C113 C116 C121 C120 175.8(13) . . . .
C117 C118 C122 C123 -130.4(15) . . . .
C119 C118 C122 C123 46.3(18) . . . .
C117 C118 C122 C127 48.0(18) . . . .
C119 C118 C122 C127 -135.3(13) . . . .
C127 C122 C123 C124 -4(3) . . . .
C118 C122 C123 C124 174.3(16) . . . .
C122 C123 C124 C125 -1(3) . . . .
C123 C124 C125 N28 -176.1(15) . . . .
C123 C124 C125 C126 6(3) . . . .
C124 C125 C126 C127 -6(2) . . . .
N28 C125 C126 C127 175.8(13) . . . .
C123 C122 C127 C126 4(2) . . . .
C118 C122 C127 C126 -174.7(12) . . . .
C125 C126 C127 C122 1(2) . . . .
N28 C128 C129 N30 -174.3(16) . . . .
N28 C128 C129 N29 1(2) . . . .
N29 C130 C131 N30 3.8(19) . . . .
C119 C120 C133 C134 -143.9(15) . . . .
C121 C120 C133 C134 34(2) . . . .
C119 C120 C133 C138 38(2) . . . .
C121 C120 C133 C138 -144.0(14) . . . .
C138 C133 C134 C135 -4(2) . . . .
C120 C133 C134 C135 178.1(16) . . . .
C133 C134 C135 C136 -3(3) . . . .
C134 C135 C136 C137 7(3) . . . .
C134 C135 C136 N31 -175.7(16) . . . .
C135 C136 C137 C138 -5(2) . . . .
N31 C136 C137 C138 178.0(11) . . . .
C136 C137 C138 C133 -2(2) . . . .
C134 C133 C138 C137 6(2) . . . .
C120 C133 C138 C137 -175.9(12) . . . .
N31 C139 C140 N33 -179.7(14) . . . .
N31 C139 C140 N32 -2.7(18) . . . .
N32 C141 C142 N33 -1(2) . . . .
N35 C145 C146 N36 0.0(16) . . . .
N35 C144 C148 N34 -1.1(18) . . . .
N36 C144 C148 N34 -168.0(13) . . . .
C154 C149 C150 C151 -5(2) . . . .
N34 C149 C150 C151 173.2(13) . . . .
C149 C150 C151 C152 -2(2) . . . .
C150 C151 C152 C153 7(2) . . . .
C150 C151 C152 C155 -175.0(12) . . . .
C151 C152 C153 C154 -4(2) . . . .
C155 C152 C153 C154 177.7(14) . . . .
C150 C149 C154 C153 8(2) . . . .
N34 C149 C154 C153 -170.7(14) . . . .
C152 C153 C154 C149 -3(2) . . . .
C151 C152 C155 C156 -148.6(12) . . . 2
C153 C152 C155 C156 29.5(18) . . . 2
C151 C152 C155 C156 31.8(18) . . . .
C153 C152 C155 C156 -150.1(13) . . . .
C156 C155 C156 C155 1(2) 2 . . 3
C152 C155 C156 C155 -179.4(8) . . . 3
N2 C1 N1 C2 1.5(14) . . . .
C5 C1 N1 C2 -175.0(11) . . . .
N2 C1 N1 Fe1 -173.7(8) . . . .
C5 C1 N1 Fe1 9.9(14) . . . .
C3 C2 N1 C1 0.5(15) . . . .
C3 C2 N1 Fe1 173.2(10) . . . .
C2 C3 N2 C1 3.2(15) . . . .
C2 C3 N2 C4 -176.3(13) . . . .
N1 C1 N2 C3 -3.0(15) . . . .
C5 C1 N2 C3 173.0(13) . . . .
N1 C1 N2 C4 176.5(13) . . . .
C5 C1 N2 C4 -8(2) . . . .
C1 C5 N3 C6 171.2(11) . . . .
C1 C5 N3 Fe1 -4.5(14) . . . .
C7 C6 N3 C5 -63.0(16) . . . .
C11 C6 N3 C5 121.5(13) . . . .
C7 C6 N3 Fe1 112.0(12) . . . .
C11 C6 N3 Fe1 -63.4(15) . . . .
C25 C24 N4 C21 176.2(11) . . . .
C25 C24 N4 Fe2 -4.9(14) . . . .
C22 C21 N4 C24 -74.3(16) . . . .
C20 C21 N4 C24 107.8(14) . . . .
C22 C21 N4 Fe2 107.0(13) . . . .
C20 C21 N4 Fe2 -71.0(15) . . . .
C27 C26 N5 C25 -1.4(16) . . . .
C27 C26 N5 Fe2 171.1(12) . . . .
N6 C25 N5 C26 1.5(15) . . . .
C24 C25 N5 C26 -179.4(12) . . . .
N6 C25 N5 Fe2 -173.5(9) . . . .
C24 C25 N5 Fe2 5.5(15) . . . .
C26 C27 N6 C25 0.2(16) . . . .
C26 C27 N6 C28 -177.5(13) . . . .
N5 C25 N6 C27 -1.1(15) . . . .
C24 C25 N6 C27 -179.9(14) . . . .
N5 C25 N6 C28 176.6(12) . . . .
C24 C25 N6 C28 -2(2) . . . .
C36 C35 N7 C32 173.7(10) . . . .
C36 C35 N7 Fe1 -1.6(13) . . . 2_665
C31 C32 N7 C35 132.9(13) . . . .
C33 C32 N7 C35 -45.3(17) . . . .
C31 C32 N7 Fe1 -52.6(16) . . . 2_665
C33 C32 N7 Fe1 129.2(12) . . . 2_665
N9 C36 N8 C37 -0.8(15) . . . .
C35 C36 N8 C37 -177.6(12) . . . .
N9 C36 N8 Fe1 179.0(8) . . . 2_665
C35 C36 N8 Fe1 2.2(15) . . . 2_665
C38 C37 N8 C36 -0.3(17) . . . .
C38 C37 N8 Fe1 180.0(12) . . . 2_665
N8 C36 N9 C38 1.5(15) . . . .
C35 C36 N9 C38 178.1(13) . . . .
N8 C36 N9 C39 179.0(13) . . . .
C35 C36 N9 C39 -4(2) . . . .
C37 C38 N9 C36 -1.6(16) . . . .
C37 C38 N9 C39 -179.2(14) . . . .
C40 C44 N10 C45 175.7(11) . . . .
C40 C44 N10 Fe1 -2.2(14) . . . .
C50 C45 N10 C44 -58.6(19) . . . .
C46 C45 N10 C44 123.3(13) . . . .
C50 C45 N10 Fe1 118.9(15) . . . .
C46 C45 N10 Fe1 -59.2(16) . . . .
N12 C40 N11 C41 2.3(15) . . . .
C44 C40 N11 C41 179.6(12) . . . .
N12 C40 N11 Fe1 -172.3(8) . . . .
C44 C40 N11 Fe1 5.0(15) . . . .
C42 C41 N11 C40 -1.8(16) . . . .
C42 C41 N11 Fe1 170.2(12) . . . .
N11 C40 N12 C42 -1.8(16) . . . .
C44 C40 N12 C42 -178.9(13) . . . .
N11 C40 N12 C43 -176.9(15) . . . .
C44 C40 N12 C43 6(2) . . . .
C41 C42 N12 C40 0.6(16) . . . .
C41 C42 N12 C43 176.1(14) . . . .
N14 C53 N13 C54 1.1(16) . . . .
C57 C53 N13 C54 -173.9(12) . . . .
N14 C53 N13 Fe3 175.6(9) . . . .
C57 C53 N13 Fe3 0.6(16) . . . .
C55 C54 N13 C53 -0.7(17) . . . .
C55 C54 N13 Fe3 -173.0(12) . . . .
C54 C55 N14 C53 0.5(17) . . . .
C54 C55 N14 C56 -179.9(15) . . . .
N13 C53 N14 C55 -1.0(17) . . . .
C57 C53 N14 C55 172.8(16) . . . .
N13 C53 N14 C56 179.4(14) . . . .
C57 C53 N14 C56 -7(3) . . . .
C53 C57 N15 C58 175.8(11) . . . .
C53 C57 N15 Fe3 -1.4(15) . . . .
C59 C58 N15 C57 -64.5(16) . . . .
C63 C58 N15 C57 113.4(14) . . . .
C59 C58 N15 Fe3 112.4(12) . . . .
C63 C58 N15 Fe3 -69.8(15) . . . .
C77 C76 N16 C73 170.5(9) . . . .
C77 C76 N16 Fe4 -6.5(12) . . . .
C72 C73 N16 C76 -47.5(14) . . . .
C74 C73 N16 C76 139.9(11) . . . .
C72 C73 N16 Fe4 129.1(10) . . . .
C74 C73 N16 Fe4 -43.5(14) . . . .
C79 C78 N17 C77 -1.2(14) . . . .
C79 C78 N17 Fe4 -173.5(10) . . . .
N18 C77 N17 C78 1.7(13) . . . .
C76 C77 N17 C78 -170.6(11) . . . .
N18 C77 N17 Fe4 176.5(8) . . . .
C76 C77 N17 Fe4 4.2(13) . . . .
N17 C77 N18 C79 -1.5(13) . . . .
C76 C77 N18 C79 170.1(11) . . . .
N17 C77 N18 C80 178.7(11) . . . .
C76 C77 N18 C80 -10(2) . . . .
C78 C79 N18 C77 0.7(13) . . . .
C78 C79 N18 C80 -179.5(12) . . . .
C88 C87 N19 C84 178.8(10) . . . .
C88 C87 N19 Fe3 -6.4(14) . . . 2_655
C83 C84 N19 C87 97.1(15) . . . .
C85 C84 N19 C87 -84.5(17) . . . .
C83 C84 N19 Fe3 -77.2(16) . . . 2_655
C85 C84 N19 Fe3 101.1(15) . . . 2_655
C90 C89 N20 C88 -0.3(15) . . . .
C90 C89 N20 Fe3 170.5(11) . . . 2_655
N21 C88 N20 C89 1.4(14) . . . .
C87 C88 N20 C89 178.4(12) . . . .
N21 C88 N20 Fe3 -171.9(8) . . . 2_655
C87 C88 N20 Fe3 5.0(14) . . . 2_655
C89 C90 N21 C88 1.8(16) . . . .
C89 C90 N21 C91 178.5(13) . . . .
N20 C88 N21 C90 -2.0(14) . . . .
C87 C88 N21 C90 -178.2(14) . . . .
N20 C88 N21 C91 -178.8(11) . . . .
C87 C88 N21 C91 5(2) . . . .
C92 C96 N22 C97 174.3(10) . . . .
C92 C96 N22 Fe3 -6.6(14) . . . .
C98 C97 N22 C96 -69.0(17) . . . .
C102 C97 N22 C96 114.7(14) . . . .
C98 C97 N22 Fe3 112.0(14) . . . .
C102 C97 N22 Fe3 -64.3(16) . . . .
N24 C92 N23 C93 -0.8(15) . . . .
C96 C92 N23 C93 -174.9(12) . . . .
N24 C92 N23 Fe3 -173.3(9) . . . .
C96 C92 N23 Fe3 12.5(15) . . . .
C94 C93 N23 C92 0.0(15) . . . .
C94 C93 N23 Fe3 168.8(11) . . . .
C93 C94 N24 C92 -1.1(15) . . . .
C93 C94 N24 C95 -177.0(16) . . . .
N23 C92 N24 C94 1.2(15) . . . .
C96 C92 N24 C94 174.6(14) . . . .
N23 C92 N24 C95 177.1(15) . . . .
C96 C92 N24 C95 -9(2) . . . .
N26 C105 N25 C106 -0.5(16) . . . .
C109 C105 N25 C106 -175.8(12) . . . .
N26 C105 N25 Fe5 179.0(9) . . . .
C109 C105 N25 Fe5 3.7(16) . . . .
C107 C106 N25 C105 1.9(17) . . . .
C107 C106 N25 Fe5 -177.3(12) . . . .
N25 C105 N26 C107 -1.1(16) . . . .
C109 C105 N26 C107 173.6(13) . . . .
N25 C105 N26 C108 178.7(13) . . . .
C109 C105 N26 C108 -7(2) . . . .
C106 C107 N26 C105 2.2(16) . . . .
C106 C107 N26 C108 -177.6(13) . . . .
C105 C109 N27 C110 173.1(11) . . . .
C105 C109 N27 Fe5 -3.7(14) . . . .
C111 C110 N27 C109 135.3(15) . . . .
C115 C110 N27 C109 -47.5(19) . . . .
C111 C110 N27 Fe5 -48.4(18) . . . .
C115 C110 N27 Fe5 128.8(13) . . . .
C129 C128 N28 C125 174.4(13) . . . .
C129 C128 N28 Fe6 -5.6(16) . . . .
C124 C125 N28 C128 -70.4(19) . . . .
C126 C125 N28 C128 107.9(16) . . . .
C124 C125 N28 Fe6 109.6(15) . . . .
C126 C125 N28 Fe6 -72.1(17) . . . .
N30 C129 N29 C130 1.7(17) . . . .
C128 C129 N29 C130 -174.9(14) . . . .
N30 C129 N29 Fe6 -179.6(10) . . . .
C128 C129 N29 Fe6 3.9(18) . . . .
C131 C130 N29 C129 -3.3(17) . . . .
C131 C130 N29 Fe6 178.5(13) . . . .
C130 C131 N30 C129 -2.8(19) . . . .
C130 C131 N30 C132 -179.8(15) . . . .
C128 C129 N30 C131 176.5(17) . . . .
N29 C129 N30 C131 0.7(18) . . . .
C128 C129 N30 C132 -7(3) . . . .
N29 C129 N30 C132 177.7(15) . . . .
C140 C139 N31 C136 173.6(11) . . . .
C140 C139 N31 Fe5 -2.3(14) . . . 2
C137 C136 N31 C139 123.5(14) . . . .
C135 C136 N31 C139 -54.0(19) . . . .
C137 C136 N31 Fe5 -61.2(16) . . . 2
C135 C136 N31 Fe5 121.4(14) . . . 2
N33 C140 N32 C141 1.2(16) . . . .
C139 C140 N32 C141 -176.3(12) . . . .
N33 C140 N32 Fe5 -176.0(9) . . . 2
C139 C140 N32 Fe5 6.5(16) . . . 2
C142 C141 N32 C140 0.0(18) . . . .
C142 C141 N32 Fe5 175.9(12) . . . 2
N32 C140 N33 C142 -2.0(17) . . . .
C139 C140 N33 C142 175.2(15) . . . .
N32 C140 N33 C143 178.0(14) . . . .
C139 C140 N33 C143 -5(3) . . . .
C141 C142 N33 C140 2.0(18) . . . .
C141 C142 N33 C143 -178.1(16) . . . .
C144 C148 N34 C149 169.8(11) . . . .
C144 C148 N34 Fe5 -4.9(15) . . . .
C154 C149 N34 C148 -50(2) . . . .
C150 C149 N34 C148 131.7(14) . . . .
C154 C149 N34 Fe5 124.0(14) . . . .
C150 C149 N34 Fe5 -54.3(18) . . . .
N36 C144 N35 C145 -1.8(14) . . . .
C148 C144 N35 C145 -171.0(11) . . . .
N36 C144 N35 Fe5 176.0(8) . . . .
C148 C144 N35 Fe5 6.9(15) . . . .
C146 C145 N35 C144 1.1(15) . . . .
C146 C145 N35 Fe5 -175.7(11) . . . .
C145 C146 N36 C144 -1.1(15) . . . .
C145 C146 N36 C147 -179.2(13) . . . .
N35 C144 N36 C146 2.0(15) . . . .
C148 C144 N36 C146 169.5(14) . . . .
N35 C144 N36 C147 179.9(12) . . . .
C148 C144 N36 C147 -13(2) . . . .
F13 B4 F14 F16 -104(3) . . . .
F15 B4 F14 F16 153(3) . . . .
F13 B4 F16 F14 106(3) . . . .
F15 B4 F16 F14 -93(6) . . . .
